data_7158421
loop_
_publ_author_name
'Meng, Fan-Jie'
'Shao, Bing-Ru'
'Velopolcek, Maria K.'
'Guo, Xuan'
'Feng, Guang-Shou'
'Shi, Lei'

_publ_section_title
;
 Redox deracemization of phosphonate-substituted dihydropyrimidines.
;
_journal_issue 48
_journal_name_full 'Organic &amp; biomolecular chemistry'
_journal_page_first 10570
_journal_page_last 10574
_journal_paper_doi 10.1039/d1ob02079j
_journal_volume 19
_journal_year 2021
_chemical_absolute_configuration ad
_chemical_formula_moiety 'C20 H27 N2 O6 P'
_chemical_formula_sum 'C20 H27 N2 O6 P'
_chemical_formula_weight 422.40
_space_group_crystal_system triclinic
_space_group_IT_number 1
_space_group_name_Hall 'P 1'
_space_group_name_H-M_alt 'P 1'
_atom_sites_solution_hydrogens geom
_atom_sites_solution_primary dual
_audit_creation_date 2021-05-24
_audit_creation_method
;
Olex2 1.3
(compiled 2020.11.12 svn.r5f609507 for OlexSys, GUI svn.r6272)
;
_audit_update_record
;
2021-07-31 deposited with the CCDC.	2021-11-26 downloaded from the CCDC.
;
_cell_angle_alpha 92.649(3)
_cell_angle_beta 93.232(3)
_cell_angle_gamma 92.618(3)
_cell_formula_units_Z 5
_cell_length_a 9.4275(8)
_cell_length_b 10.8201(8)
_cell_length_c 27.124(2)
_cell_measurement_reflns_used 9791
_cell_measurement_temperature 190.0
_cell_measurement_theta_max 60.426
_cell_measurement_theta_min 3.770
_cell_volume 2756.2(4)
_computing_cell_refinement 'SAINT V8.40A (Bruker, 2019)'
_computing_data_reduction 'SAINT V8.40A (Bruker, 2019)'
_computing_molecular_graphics 'Olex2 1.3 (Dolomanov et al., 2009)'
_computing_publication_material 'Olex2 1.3 (Dolomanov et al., 2009)'
_computing_structure_refinement 'SHELXL 2018/3 (Sheldrick, 2015)'
_computing_structure_solution 'SHELXT 2018/2 (Sheldrick, 2018)'
_diffrn_ambient_temperature 190.0
_diffrn_measured_fraction_theta_full 0.994
_diffrn_measured_fraction_theta_max 0.978
_diffrn_measurement_device_type 'Bruker APEX-II CCD'
_diffrn_measurement_method '\f and \w scans'
_diffrn_radiation_type GaK\a
_diffrn_radiation_wavelength 1.34139
_diffrn_reflns_av_R_equivalents 0.0463
_diffrn_reflns_av_unetI/netI 0.0648
_diffrn_reflns_Laue_measured_fraction_full 0.994
_diffrn_reflns_Laue_measured_fraction_max 0.978
_diffrn_reflns_limit_h_max 12
_diffrn_reflns_limit_h_min -12
_diffrn_reflns_limit_k_max 13
_diffrn_reflns_limit_k_min -13
_diffrn_reflns_limit_l_max 30
_diffrn_reflns_limit_l_min -35
_diffrn_reflns_number 35334
_diffrn_reflns_point_group_measured_fraction_full 0.896
_diffrn_reflns_point_group_measured_fraction_max 0.839
_diffrn_reflns_theta_full 53.594
_diffrn_reflns_theta_max 60.593
_diffrn_reflns_theta_min 1.421
_diffrn_source_current 2.85
_diffrn_source_power 0.1986735
_diffrn_source_voltage 69.71
_diffrn_standards_number 0
_exptl_absorpt_coefficient_mu 0.925
_exptl_absorpt_correction_T_max 0.7519
_exptl_absorpt_correction_T_min 0.6527
_exptl_absorpt_correction_type multi-scan
_exptl_absorpt_process_details
;
SADABS-2016/2 (Bruker,2016/2) was used for absorption correction.
wR2(int) was 0.1436 before and 0.0907 after correction.
The Ratio of minimum to maximum transmission is 0.8681.
The \l/2 correction factor is Not present.
;
_exptl_crystal_density_diffrn 1.272
_exptl_crystal_description block
_exptl_crystal_F_000 1120
_exptl_crystal_size_max 0.12
_exptl_crystal_size_mid 0.1
_exptl_crystal_size_min 0.1
_refine_diff_density_max 0.332
_refine_diff_density_min -0.286
_refine_diff_density_rms 0.038
_refine_ls_abs_structure_details
;
 Flack x determined using 6991 quotients [(I+)-(I-)]/[(I+)+(I-)]
 (Parsons, Flack and Wagner, Acta Cryst. B69 (2013) 249-259).
;
_refine_ls_abs_structure_Flack 0.049(11)
_refine_ls_extinction_method none
_refine_ls_goodness_of_fit_ref 1.040
_refine_ls_hydrogen_treatment constr
_refine_ls_matrix_type full
_refine_ls_number_parameters 1565
_refine_ls_number_reflns 21189
_refine_ls_number_restraints 131
_refine_ls_restrained_S_all 1.071
_refine_ls_R_factor_all 0.0540
_refine_ls_R_factor_gt 0.0462
_refine_ls_shift/su_max 0.009
_refine_ls_shift/su_mean 0.000
_refine_ls_structure_factor_coef Fsqd
_refine_ls_weighting_details 'w=1/[\s^2^(Fo^2^)+(0.0565P)^2^+0.3149P] where P=(Fo^2^+2Fc^2^)/3'
_refine_ls_weighting_scheme calc
_refine_ls_wR_factor_gt 0.1172
_refine_ls_wR_factor_ref 0.1243
_reflns_Friedel_coverage 0.715
_reflns_Friedel_fraction_full 0.797
_reflns_Friedel_fraction_max 0.699
_reflns_number_gt 18437
_reflns_number_total 21189
_reflns_threshold_expression 'I > 2\s(I)'
_cod_data_source_file d1ob02079j3.cif
_cod_data_source_block a
_cod_depositor_comments 'Adding full bibliography for 7158421--7158422.cif.'
_cod_database_code 7158421
_shelx_shelxl_version_number 2018/3
_shelx_space_group_comment
;
The symmetry employed for this shelxl refinement is uniquely defined
by the following loop, which should always be used as a source of
symmetry information in preference to the above space-group names.
They are only intended as comments.
;
_shelx_estimated_absorpt_t_max 0.913
_shelx_estimated_absorpt_t_min 0.897
_olex2_refinement_description
;
1. Fixed Uiso
 At 1.2 times of:
  All C(H) groups, All C(H,H) groups
 At 1.5 times of:
  All C(H,H,H) groups
2. Restrained distances
 C24A-C25 \\sim C24-C25 \\sim C26A-C25 \\sim C26-C25
 with sigma of 0.02
 C81-C82 \\sim C83-C82
 with sigma of 0.02
 C2-C1A \\sim C3A-C2
 with sigma of 0.02
3. Uiso/Uaniso restraints and constraints
C4 \\sim C4A: within 2A with sigma of 0.005 and sigma for terminal atoms of
0.01 within 2A
C24 \\sim C24A \\sim C26 \\sim C26A: within 2A with sigma of 0.005 and sigma
for terminal atoms of 0.01 within 2A
C14 \\sim C14A: within 2A with sigma of 0.005 and sigma for terminal atoms of
0.01 within 2A
C3A \\sim C3: within 2A with sigma of 0.005 and sigma for terminal atoms of
0.01 within 2A
C84 \\sim C85 \\sim C86: within 2A with sigma of 0.005 and sigma for terminal
atoms of 0.01 within 2A
C81 \\sim C83 \\sim C83A \\sim C81A: within 2A with sigma of 0.005 and sigma
for terminal atoms of 0.01 within 2A
O3A \\sim O3B: within 2A with sigma of 0.005 and sigma for terminal atoms of
0.01 within 2A
O2A \\sim O2B: within 2A with sigma of 0.005 and sigma for terminal atoms of
0.01 within 2A
Uanis(C24) \\sim Ueq, Uanis(C24A) \\sim Ueq, Uanis(C26) \\sim Ueq, Uanis(C26A)
\\sim Ueq: with sigma of 0.005 and sigma for terminal atoms of 0.01
Uanis(C1A) \\sim Ueq, Uanis(C2) \\sim Ueq, Uanis(C3A) \\sim Ueq: with sigma of
0.005 and sigma for terminal atoms of 0.01
4. Others
 Sof(H7B)=Sof(O1A)=Sof(P1A)=1-FVAR(1)
 Sof(P1)=Sof(O1)=Sof(H7A)=FVAR(1)
 Sof(H87A)=Sof(P6)=Sof(O31)=1-FVAR(2)
 Sof(P4)=Sof(O19)=Sof(H87)=FVAR(2)
 Sof(H5B)=Sof(C4A)=Sof(H4AA)=Sof(H4AB)=Sof(H4AC)=1-FVAR(3)
 Sof(H5A)=Sof(C4)=Sof(H4A)=Sof(H4B)=Sof(H4C)=FVAR(3)
 Sof(O6A)=Sof(C13A)=Sof(C14A)=Sof(H14A)=Sof(H14B)=Sof(H14C)=1-FVAR(4)
 Sof(C14)=Sof(H14D)=Sof(H14E)=Sof(H14F)=Sof(C13)=Sof(O6)=FVAR(4)
 Sof(H2B)=Sof(C3A)=Sof(H3AA)=Sof(H3AB)=Sof(H3AC)=Sof(C1A)=Sof(H1AA)=Sof(H1AB)=
 Sof(H1AC)=1-FVAR(5)
 Sof(H2A)=Sof(C1)=Sof(H1A)=Sof(H1B)=Sof(H1C)=Sof(C3)=Sof(H3A)=Sof(H3B)=
 Sof(H3C)=FVAR(5)
 Sof(C62A)=Sof(H62A)=Sof(H62B)=Sof(H62C)=Sof(C63A)=Sof(H63D)=Sof(H63E)=
 Sof(H63F)=Sof(C61A)=Sof(H61A)=1-FVAR(6)
 Sof(C61)=Sof(H61)=Sof(C63)=Sof(H63A)=Sof(H63B)=Sof(H63C)=Sof(C62)=Sof(H62D)=
 Sof(H62E)=Sof(H62F)=FVAR(6)
 Sof(H82A)=Sof(C83A)=Sof(H83D)=Sof(H83E)=Sof(H83F)=Sof(C81A)=Sof(H81D)=
 Sof(H81E)=Sof(H81F)=1-FVAR(7)
 Sof(H82)=Sof(C83)=Sof(H83A)=Sof(H83B)=Sof(H83C)=Sof(C81)=Sof(H81A)=Sof(H81B)=
 Sof(H81C)=FVAR(7)
 Sof(O24A)=Sof(C91A)=Sof(C92A)=Sof(H92A)=Sof(H92B)=Sof(H92C)=1-FVAR(8)
 Sof(C92)=Sof(H92D)=Sof(H92E)=Sof(H92F)=Sof(C91)=Sof(O24)=FVAR(8)
 Sof(H25A)=Sof(C26A)=Sof(H26D)=Sof(H26E)=Sof(H26F)=Sof(C24A)=Sof(H24D)=
 Sof(H24E)=Sof(H24F)=1-FVAR(9)
 Sof(H25)=Sof(C26)=Sof(H26A)=Sof(H26B)=Sof(H26C)=Sof(C24)=Sof(H24A)=Sof(H24B)=
 Sof(H24C)=FVAR(9)
 Sof(O3B)=Sof(O2B)=1-FVAR(10)
 Sof(O2A)=Sof(O3A)=FVAR(10)
 Sof(O20B)=1-FVAR(11)
 Sof(O20A)=FVAR(11)
5.a Ternary CH refined with riding coordinates:
 C42(H42), C72(H72), C27(H27), C65(H65), C47(H47), C22(H22), C7(H7A), C7(H7B),
 C45(H45), C2(H2B), C2(H2A), C25(H25), C25(H25A), C87(H87), C87(H87A), C61(H61),
  C82(H82), C82(H82A), C85(H85), C5(H5A), C5(H5B), C61A(H61A)
5.b Aromatic/amide H refined with riding coordinates:
 C16(H16), C73(H73), C28(H28), C36(H36), C40(H40), C56(H56), C76(H76),
 C48(H48), C39(H39), C77(H77), C37(H37), C97(H97), C20(H20), C78(H78), C8(H8),
 C60(H60), C57(H57), C19(H19), C38(H38), C18(H18), C96(H96), C88(H88), C59(H59),
  C100(H100), C17(H17), C80(H80), C79(H79), C98(H98), C58(H58), C99(H99)
5.c Idealised Me refined as rotating group:
 C51(H51A,H51B,H51C), C94(H94A,H94B,H94C), C12(H12A,H12B,H12C), C41(H41A,H41B,
 H41C), C43(H43A,H43B,H43C), C21(H21A,H21B,H21C), C23(H23A,H23B,H23C), C66(H66A,
 H66B,H66C), C54(H54A,H54B,H54C), C32(H32A,H32B,H32C), C68(H68A,H68B,H68C),
 C64(H64A,H64B,H64C), C70(H70A,H70B,H70C), C6(H6A,H6B,H6C), C46(H46A,H46B,H46C),
  C34(H34A,H34B,H34C), C44(H44A,H44B,H44C), C83(H83A,H83B,H83C), C14A(H14A,H14B,
 H14C), C62A(H62A,H62B,H62C), C3A(H3AA,H3AB,H3AC), C86(H86A,H86B,H86C),
 C84(H84A,H84B,H84C), C63(H63A,H63B,H63C), C92A(H92A,H92B,H92C), C26(H26A,H26B,
 H26C), C1(H1A,H1B,H1C), C4(H4A,H4B,H4C), C81(H81A,H81B,H81C), C4A(H4AA,H4AB,
 H4AC), C14(H14D,H14E,H14F), C1A(H1AA,H1AB,H1AC), C3(H3A,H3B,H3C), C24(H24A,
 H24B,H24C), C62(H62D,H62E,H62F), C63A(H63D,H63E,H63F), C83A(H83D,H83E,H83F),
 C81A(H81D,H81E,H81F), C92(H92D,H92E,H92F), C26A(H26D,H26E,H26F), C24A(H24D,
 H24E,H24F)
;
_olex2_submission_special_instructions 'No special instructions were received'

loop_
_space_group_symop_operation_xyz
'x, y, z'

loop_
_atom_site_label
_atom_site_type_symbol
_atom_site_fract_x
_atom_site_fract_y
_atom_site_fract_z
_atom_site_U_iso_or_equiv
_atom_site_adp_type
_atom_site_occupancy
_atom_site_site_symmetry_order
_atom_site_calc_flag
_atom_site_refinement_flags_posn
_atom_site_refinement_flags_adp
_atom_site_refinement_flags_occupancy
_atom_site_disorder_assembly
_atom_site_disorder_group
P2 P 0.28633(8) 0.07167(7) 0.18618(3) 0.03832(17) Uani 1 1 d . . . . .
P3 P 0.92284(9) 0.04986(8) 0.90174(3) 0.04238(19) Uani 1 1 d . . . . .
P5 P 0.84438(9) 0.99126(8) 0.59471(3) 0.04334(19) Uani 1 1 d . . . . .
P1 P 0.72346(15) 0.68212(18) 0.24182(5) 0.0490(6) Uani 0.662(5) 1 d . . P A 1
P4 P 0.3815(2) 0.45956(18) 0.54442(9) 0.0496(7) Uani 0.492(4) 1 d . . P B 1
O14 O 0.7929(2) -0.0026(2) 0.86745(9) 0.0455(5) Uani 1 1 d . . . . .
O25 O 0.7217(3) 1.0670(2) 0.58664(10) 0.0555(6) Uani 1 1 d . . . . .
O13 O 0.8941(3) 0.0989(3) 0.95129(9) 0.0548(6) Uani 1 1 d . . . . .
O9 O 0.2821(3) 0.1390(3) 0.13627(9) 0.0528(6) Uani 1 1 d . . . . .
O8 O 0.3199(2) 0.1827(2) 0.22519(8) 0.0430(5) Uani 1 1 d . . . . .
O7 O 0.1633(3) -0.0093(2) 0.19526(10) 0.0540(6) Uani 1 1 d . . . . .
O26 O 0.8555(3) 0.9216(2) 0.64407(8) 0.0490(6) Uani 1 1 d . . . . .
O27 O 0.8592(3) 0.8838(2) 0.55482(9) 0.0507(6) Uani 1 1 d . . . . .
O30 O 0.9756(4) 1.0588(3) 0.75671(10) 0.0642(7) Uani 1 1 d . . . . .
O23 O 0.7454(4) 0.3943(3) 0.62089(10) 0.0690(8) Uani 1 1 d . . . . .
O15 O 1.0164(3) -0.0651(3) 0.89804(10) 0.0603(7) Uani 1 1 d . . . . .
O5 O 1.1404(3) 0.6731(3) 0.16609(10) 0.0608(7) Uani 1 1 d . . . . .
O12 O 0.3966(3) 0.0157(3) 0.01954(10) 0.0677(8) Uani 1 1 d . . . . .
O17 O 1.1358(3) 0.3804(3) 0.96514(12) 0.0731(9) Uani 1 1 d . . . . .
O16 O 0.7026(3) 0.3845(3) 0.94156(10) 0.0584(6) Uani 1 1 d . . . . .
N6 N 1.1135(3) 0.2454(3) 0.89699(11) 0.0463(6) Uani 1 1 d . . . . .
N5 N 0.9258(3) 0.3674(3) 0.91811(10) 0.0401(6) Uani 1 1 d . . . . .
N1 N 0.9454(3) 0.7721(3) 0.19093(10) 0.0442(6) Uani 1 1 d . . . . .
O4 O 0.7952(3) 0.8782(4) 0.14372(13) 0.0816(10) Uani 1 1 d . . . . .
N3 N 0.5335(3) 0.0163(3) 0.09058(10) 0.0426(6) Uani 1 1 d . . . . .
N7 N 0.5330(3) 0.2935(3) 0.59653(11) 0.0527(7) Uani 1 1 d . . . . .
N10 N 1.1144(3) 1.0593(3) 0.69181(10) 0.0505(7) Uani 1 1 d . . . . .
O10 O 0.6350(3) 0.0523(4) 0.25746(11) 0.0830(10) Uani 1 1 d . . . . .
O29 O 1.2562(4) 0.9059(4) 0.66588(13) 0.0825(10) Uani 1 1 d . . . . .
O18 O 1.2878(3) 0.1363(4) 0.86603(16) 0.0860(11) Uani 1 1 d . . . . .
O28 O 1.1792(4) 1.0244(5) 0.52646(12) 0.0959(13) Uani 1 1 d . . . . .
N2 N 1.1073(4) 0.6962(3) 0.24901(11) 0.0554(8) Uani 1 1 d . . . . .
O11 O 0.6909(4) 0.1730(3) 0.12022(12) 0.0875(11) Uani 1 1 d . . . . .
C15 C 1.1844(4) 0.8320(4) 0.32329(12) 0.0507(8) Uani 1 1 d . . . . .
C35 C 0.4821(4) -0.2027(3) 0.06152(12) 0.0438(7) Uani 1 1 d . . . . .
C42 C 0.6494(4) 0.0434(3) 0.87163(13) 0.0474(8) Uani 1 1 d . . . . .
H42 H 0.656579 0.131342 0.884931 0.057 Uiso 1 1 calc R U . . .
O22 O 0.3857(4) 0.1914(4) 0.64437(14) 0.0900(11) Uani 1 1 d . . . . .
C29 C 0.4731(3) -0.1035(3) 0.10031(12) 0.0402(7) Uani 1 1 d . . . . .
O6A O 1.1521(14) 0.5712(13) 0.3111(5) 0.082(3) Uani 0.628(16) 1 d . . P C 2
N9 N 1.1370(4) 1.0142(3) 0.60738(11) 0.0547(8) Uani 1 1 d . . . . .
C74 C 1.0644(4) 1.1777(3) 0.68065(13) 0.0484(8) Uani 1 1 d . . . . .
C90 C 0.6607(5) 0.3538(3) 0.58849(13) 0.0584(10) Uani 1 1 d . . . . .
C16 C 1.3267(4) 0.8301(4) 0.31462(15) 0.0589(10) Uani 1 1 d . . . . .
H16 H 1.355893 0.795557 0.284203 0.071 Uiso 1 1 calc R U . . .
C52 C 1.0657(4) 0.3347(3) 0.93008(13) 0.0481(8) Uani 1 1 d . . . . .
N8 N 0.6847(5) 0.3656(3) 0.53799(12) 0.0798(14) Uani 1 1 d . . . . .
C73 C 1.0114(4) 1.1928(4) 0.63482(13) 0.0494(8) Uani 1 1 d . . . . .
H73 H 0.975854 1.269833 0.625783 0.059 Uiso 1 1 calc R U . . .
C28 C 0.4292(3) -0.1204(3) 0.14494(13) 0.0428(7) Uani 1 1 d . . . . .
H28 H 0.387173 -0.198189 0.152582 0.051 Uiso 1 1 calc R U . . .
C11 C 0.9012(4) 0.8219(4) 0.14604(14) 0.0522(8) Uani 1 1 d . . . . .
N4 N 0.5758(3) 0.0590(3) 0.17599(10) 0.0452(6) Uani 1 1 d . . . . .
C10 C 1.0691(4) 0.7112(3) 0.19855(12) 0.0460(7) Uani 1 1 d . . . . .
C49 C 0.8686(3) 0.3507(3) 0.86766(11) 0.0366(6) Uani 1 1 d . . . . .
C9 C 1.0739(4) 0.7894(3) 0.28485(12) 0.0489(8) Uani 1 1 d . . . . .
C72 C 1.0093(4) 1.0851(3) 0.59790(13) 0.0490(8) Uani 1 1 d . . . . .
H72 H 1.017726 1.120482 0.564713 0.059 Uiso 1 1 calc R U . . .
C36 C 0.3778(4) -0.2987(4) 0.05561(15) 0.0548(9) Uani 1 1 d . . . . .
H36 H 0.298609 -0.298558 0.075766 0.066 Uiso 1 1 calc R U . . .
C40 C 0.5977(4) -0.2062(4) 0.03197(14) 0.0543(9) Uani 1 1 d . . . . .
H40 H 0.670117 -0.141856 0.035558 0.065 Uiso 1 1 calc R U . . .
C56 C 0.6762(4) 0.4276(4) 0.81244(15) 0.0530(8) Uani 1 1 d . . . . .
H56 H 0.647818 0.344227 0.802826 0.064 Uiso 1 1 calc R U . . .
C76 C 0.9995(5) 1.3785(4) 0.72071(14) 0.0564(9) Uani 1 1 d . . . . .
H76 H 0.918244 1.377636 0.698322 0.068 Uiso 1 1 calc R U . . .
C27 C 0.4459(3) -0.0167(3) 0.18332(12) 0.0411(7) Uani 1 1 d . . . . .
H27 H 0.460359 -0.054998 0.215985 0.049 Uiso 1 1 calc R U . . .
C55 C 0.7870(3) 0.4528(3) 0.84799(12) 0.0417(7) Uani 1 1 d . . . . .
C48 C 0.9058(3) 0.2523(3) 0.84188(11) 0.0372(6) Uani 1 1 d . . . . .
H48 H 0.868051 0.235068 0.808933 0.045 Uiso 1 1 calc R U . . .
C65 C 0.7388(4) 0.8360(4) 0.65732(14) 0.0544(9) Uani 1 1 d . . . . .
H65 H 0.683474 0.803088 0.626594 0.065 Uiso 1 1 calc R U . . .
C53 C 1.2581(4) 0.2261(5) 0.89139(18) 0.0634(11) Uani 1 1 d . . . . .
C33 C 0.4949(5) 0.0652(4) 0.04446(14) 0.0575(9) Uani 1 1 d . . . . .
C50 C 0.8271(4) 0.3877(3) 0.95470(13) 0.0471(7) Uani 1 1 d . . . . .
C47 C 1.0083(3) 0.1687(3) 0.86542(12) 0.0406(7) Uani 1 1 d . . . . .
H47 H 1.059304 0.125847 0.838701 0.049 Uiso 1 1 calc R U . . .
C75 C 1.0904(4) 1.2804(4) 0.71882(13) 0.0510(9) Uani 1 1 d . . . . .
C51 C 0.8799(6) 0.4112(6) 1.00710(15) 0.0802(14) Uani 1 1 d . . . . .
H51A H 0.936904 0.489469 1.010482 0.120 Uiso 1 1 calc R U . . .
H51B H 0.938693 0.343416 1.017308 0.120 Uiso 1 1 calc R U . . .
H51C H 0.798843 0.416210 1.028082 0.120 Uiso 1 1 calc R U . . .
C89 C 0.6222(5) 0.2753(3) 0.50197(13) 0.0532(9) Uani 1 1 d . . . . .
C39 C 0.6079(5) -0.3031(5) -0.00273(16) 0.0673(11) Uani 1 1 d . . . . .
H39 H 0.687355 -0.304938 -0.022754 0.081 Uiso 1 1 calc R U . . .
C77 C 1.0263(5) 1.4768(4) 0.75470(16) 0.0661(11) Uani 1 1 d . . . . .
H77 H 0.962853 1.542430 0.755837 0.079 Uiso 1 1 calc R U . . .
C71 C 1.1777(4) 0.9860(4) 0.65574(15) 0.0571(9) Uani 1 1 d . . . . .
O20B O 0.274(3) 0.4478(12) 0.4971(4) 0.065(5) Uani 0.40(5) 1 d . . P B 1
C69 C 1.0683(5) 1.0084(4) 0.73594(14) 0.0595(10) Uani 1 1 d . . . . .
C94 C 0.6102(5) 0.2487(4) 0.68368(15) 0.0601(10) Uani 1 1 d . . . . .
H94A H 0.697963 0.213407 0.672964 0.090 Uiso 1 1 calc R U . . .
H94B H 0.574621 0.202134 0.710930 0.090 Uiso 1 1 calc R U . . .
H94C H 0.629794 0.335586 0.694847 0.090 Uiso 1 1 calc R U . . .
C22 C 0.3244(4) 0.1650(4) 0.27859(12) 0.0510(8) Uani 1 1 d . . . . .
H22 H 0.366330 0.083789 0.285255 0.061 Uiso 1 1 calc R U . . .
C37 C 0.3891(5) -0.3936(4) 0.02076(18) 0.0682(11) Uani 1 1 d . . . . .
H37 H 0.316810 -0.457942 0.016688 0.082 Uiso 1 1 calc R U . . .
O1 O 0.5866(5) 0.7268(5) 0.2524(2) 0.0761(15) Uani 0.662(5) 1 d . . P A 1
C97 C 0.7343(6) 0.1374(5) 0.38141(17) 0.0769(13) Uani 1 1 d . . . . .
H97 H 0.690822 0.105607 0.350697 0.092 Uiso 1 1 calc R U . . .
C12 C 0.9865(5) 0.8038(5) 0.10237(14) 0.0675(12) Uani 1 1 d . . . . .
H12A H 1.083254 0.839188 0.109958 0.101 Uiso 1 1 calc R U . . .
H12B H 0.942661 0.845241 0.074396 0.101 Uiso 1 1 calc R U . . .
H12C H 0.990104 0.715065 0.093819 0.101 Uiso 1 1 calc R U . . .
C20 C 1.1456(5) 0.8813(4) 0.36855(14) 0.0632(11) Uani 1 1 d . . . . .
H20 H 1.047850 0.882103 0.375322 0.076 Uiso 1 1 calc R U . . .
C7 C 0.8559(4) 0.7954(5) 0.23283(14) 0.0662(12) Uani 1 1 d . . . . .
H7A H 0.802421 0.869571 0.223686 0.079 Uiso 0.662(5) 1 calc R U P A 1
H7B H 0.776574 0.851026 0.225067 0.079 Uiso 0.338(5) 1 calc R U P A 2
C41 C 0.5828(5) 0.0371(5) 0.82009(16) 0.0660(11) Uani 1 1 d . . . . .
H41A H 0.644952 0.081885 0.798488 0.099 Uiso 1 1 calc R U . . .
H41B H 0.490347 0.074933 0.820016 0.099 Uiso 1 1 calc R U . . .
H41C H 0.569598 -0.049693 0.808037 0.099 Uiso 1 1 calc R U . . .
C30 C 0.6081(4) 0.0893(4) 0.12831(13) 0.0517(8) Uani 1 1 d . . . . .
C43 C 0.5739(5) -0.0357(5) 0.90669(19) 0.0736(12) Uani 1 1 d . . . . .
H43A H 0.560402 -0.120578 0.892366 0.110 Uiso 1 1 calc R U . . .
H43B H 0.481107 -0.002504 0.912606 0.110 Uiso 1 1 calc R U . . .
H43C H 0.630884 -0.035984 0.938044 0.110 Uiso 1 1 calc R U . . .
C31 C 0.6701(4) 0.0856(5) 0.21783(16) 0.0649(11) Uani 1 1 d . . . . .
C78 C 1.1439(6) 1.4801(5) 0.78679(16) 0.0734(14) Uani 1 1 d . . . . .
H78 H 1.162167 1.548201 0.810022 0.088 Uiso 1 1 calc R U . . .
O24A O 0.6933(14) 0.5004(10) 0.4792(3) 0.069(3) Uani 0.453(12) 1 d . . P D 2
C8 C 0.9481(4) 0.8395(5) 0.27750(14) 0.0607(11) Uani 1 1 d . . . . .
H8 H 0.917939 0.901524 0.300002 0.073 Uiso 1 1 calc R U . . .
C45 C 1.1204(5) -0.0999(4) 0.93534(16) 0.0625(10) Uani 1 1 d . . . . .
H45 H 1.176420 -0.023536 0.948486 0.075 Uiso 1 1 calc R U . . .
C60 C 0.8259(5) 0.5746(3) 0.86172(16) 0.0571(9) Uani 1 1 d . . . . .
H60 H 0.901448 0.592618 0.886040 0.069 Uiso 1 1 calc R U . . .
O21 O 0.3065(6) 0.4752(4) 0.59144(17) 0.1150(15) Uani 1 1 d . . . . .
C95 C 0.7129(4) 0.2316(3) 0.46283(13) 0.0515(8) Uani 1 1 d . . . . .
C57 C 0.6065(5) 0.5243(4) 0.79082(18) 0.0683(11) Uani 1 1 d . . . . .
H57 H 0.531345 0.506517 0.766331 0.082 Uiso 1 1 calc R U . . .
C19 C 1.2478(6) 0.9295(5) 0.40397(16) 0.0714(12) Uani 1 1 d . . . . .
H19 H 1.219770 0.963114 0.434701 0.086 Uiso 1 1 calc R U . . .
C38 C 0.5041(5) -0.3962(5) -0.00830(18) 0.0710(13) Uani 1 1 d . . . . .
H38 H 0.511413 -0.462379 -0.032147 0.085 Uiso 1 1 calc R U . . .
C18 C 1.3872(6) 0.9286(5) 0.39475(18) 0.0731(13) Uani 1 1 d . . . . .
H18 H 1.456801 0.962577 0.418927 0.088 Uiso 1 1 calc R U . . .
C96 C 0.6510(5) 0.1859(4) 0.41772(15) 0.0620(10) Uani 1 1 d . . . . .
H96 H 0.550957 0.187687 0.411502 0.074 Uiso 1 1 calc R U . . .
C93 C 0.5008(5) 0.2412(4) 0.64138(15) 0.0567(9) Uani 1 1 d . . . . .
C21 C 0.1791(5) 0.1654(5) 0.29711(17) 0.0719(12) Uani 1 1 d . . . . .
H21A H 0.136814 0.244298 0.290178 0.108 Uiso 1 1 calc R U . . .
H21B H 0.184497 0.154944 0.332853 0.108 Uiso 1 1 calc R U . . .
H21C H 0.120081 0.097189 0.280510 0.108 Uiso 1 1 calc R U . . .
C23 C 0.4216(6) 0.2679(6) 0.3021(2) 0.0864(16) Uani 1 1 d . . . . .
H23A H 0.512934 0.268115 0.286527 0.130 Uiso 1 1 calc R U . . .
H23B H 0.437186 0.255085 0.337495 0.130 Uiso 1 1 calc R U . . .
H23C H 0.378117 0.347420 0.297616 0.130 Uiso 1 1 calc R U . . .
C66 C 0.8085(6) 0.7310(5) 0.6824(2) 0.0777(13) Uani 1 1 d . . . . .
H66A H 0.877979 0.695655 0.660940 0.117 Uiso 1 1 calc R U . . .
H66B H 0.735866 0.666983 0.688821 0.117 Uiso 1 1 calc R U . . .
H66C H 0.856781 0.762284 0.713746 0.117 Uiso 1 1 calc R U . . .
C88 C 0.4936(4) 0.2322(5) 0.50986(15) 0.0663(12) Uani 1 1 d . . . . .
H88 H 0.445412 0.172871 0.487152 0.080 Uiso 1 1 calc R U . . .
C54 C 1.3674(4) 0.3165(6) 0.9151(2) 0.0898(17) Uani 1 1 d . . . . .
H54A H 1.339314 0.400885 0.909260 0.135 Uiso 1 1 calc R U . . .
H54B H 1.459232 0.303185 0.901044 0.135 Uiso 1 1 calc R U . . .
H54C H 1.375679 0.304974 0.950801 0.135 Uiso 1 1 calc R U . . .
C13A C 1.1264(13) 0.5802(10) 0.2673(4) 0.062(2) Uani 0.628(16) 1 d . . P C 2
C59 C 0.7569(6) 0.6707(4) 0.8407(2) 0.0727(12) Uani 1 1 d . . . . .
H59 H 0.784573 0.754158 0.850542 0.087 Uiso 1 1 calc R U . . .
C100 C 0.8591(5) 0.2295(5) 0.47071(18) 0.0727(13) Uani 1 1 d . . . . .
H100 H 0.903346 0.261516 0.501284 0.087 Uiso 1 1 calc R U . . .
C17 C 1.4287(5) 0.8792(5) 0.35086(19) 0.0730(13) Uani 1 1 d . . . . .
H17 H 1.526898 0.878128 0.344846 0.088 Uiso 1 1 calc R U . . .
C80 C 1.2091(4) 1.2841(4) 0.75163(15) 0.0601(10) Uani 1 1 d . . . . .
H80 H 1.272095 1.218084 0.751049 0.072 Uiso 1 1 calc R U . . .
C32 C 0.8123(5) 0.1499(7) 0.2125(2) 0.102(2) Uani 1 1 d . . . . .
H32A H 0.865736 0.101709 0.189018 0.154 Uiso 1 1 calc R U . . .
H32B H 0.865343 0.157392 0.244705 0.154 Uiso 1 1 calc R U . . .
H32C H 0.798799 0.232619 0.200265 0.154 Uiso 1 1 calc R U . . .
C79 C 1.2361(5) 1.3845(5) 0.78542(16) 0.0708(13) Uani 1 1 d . . . . .
H79 H 1.318016 1.387217 0.807573 0.085 Uiso 1 1 calc R U . . .
C68 C 1.3545(6) 0.9243(7) 0.5733(2) 0.0987(19) Uani 1 1 d . . . . .
H68A H 1.332301 0.836197 0.577635 0.148 Uiso 1 1 calc R U . . .
H68B H 1.409255 0.960213 0.602725 0.148 Uiso 1 1 calc R U . . .
H68C H 1.410483 0.933336 0.544237 0.148 Uiso 1 1 calc R U . . .
C64 C 0.6435(6) 0.9048(5) 0.6897(2) 0.0790(14) Uani 1 1 d . . . . .
H64A H 0.699149 0.941510 0.718809 0.118 Uiso 1 1 calc R U . . .
H64B H 0.568951 0.847513 0.700360 0.118 Uiso 1 1 calc R U . . .
H64C H 0.599812 0.970454 0.671338 0.118 Uiso 1 1 calc R U . . .
C67 C 1.2205(5) 0.9894(5) 0.56634(18) 0.0752(14) Uani 1 1 d . . . . .
C98 C 0.8782(7) 0.1353(6) 0.3898(2) 0.0913(17) Uani 1 1 d . . . . .
H98 H 0.934252 0.102000 0.364854 0.110 Uiso 1 1 calc R U . . .
O3B O 0.6540(15) 0.6019(14) 0.2052(5) 0.092(3) Uani 0.336(9) 1 d . U P A 2
O19 O 0.4959(6) 0.5538(5) 0.5447(2) 0.0560(14) Uani 0.492(4) 1 d . . P B 1
C2 C 0.7300(8) 0.5491(7) 0.3265(2) 0.1012(18) Uani 1 1 d D U . . .
H2B H 0.628634 0.529690 0.333653 0.121 Uiso 0.588(11) 1 calc R U P A 2
H2A H 0.709940 0.460565 0.314956 0.121 Uiso 0.412(11) 1 calc R U P A 1
C70 C 1.1373(8) 0.8982(6) 0.7557(2) 0.0921(17) Uani 1 1 d . . . . .
H70A H 1.095999 0.877356 0.786810 0.138 Uiso 1 1 calc R U . . .
H70B H 1.239633 0.916978 0.761656 0.138 Uiso 1 1 calc R U . . .
H70C H 1.121443 0.827844 0.731650 0.138 Uiso 1 1 calc R U . . .
C25 C 0.1607(7) 0.2036(7) 0.1181(2) 0.106(2) Uani 1 1 d D . . . .
H25 H 0.110739 0.233342 0.147678 0.127 Uiso 0.694(11) 1 calc R U P E 1
H25A H 0.224139 0.268881 0.104682 0.127 Uiso 0.306(11) 1 calc R U P E 2
C58 C 0.6461(6) 0.6446(4) 0.8048(2) 0.0755(13) Uani 1 1 d . . . . .
H58 H 0.598175 0.710312 0.790172 0.091 Uiso 1 1 calc R U . . .
C6 C 0.6803(11) 0.5086(7) 0.1183(2) 0.129(3) Uani 1 1 d . . . . .
H6A H 0.652594 0.575710 0.097209 0.194 Uiso 1 1 calc R U . . .
H6B H 0.644747 0.428929 0.102595 0.194 Uiso 1 1 calc R U . . .
H6C H 0.784214 0.509659 0.122774 0.194 Uiso 1 1 calc R U . . .
C46 C 1.2178(5) -0.1828(5) 0.9100(2) 0.0812(14) Uani 1 1 d . . . . .
H46A H 1.164955 -0.259266 0.897780 0.122 Uiso 1 1 calc R U . . .
H46B H 1.295446 -0.202875 0.933379 0.122 Uiso 1 1 calc R U . . .
H46C H 1.257038 -0.140990 0.882157 0.122 Uiso 1 1 calc R U . . .
C87 C 0.4234(5) 0.2774(6) 0.55518(18) 0.0863(17) Uani 1 1 d . . . . .
H87 H 0.337935 0.225195 0.562885 0.104 Uiso 0.492(4) 1 calc R U P B 1
H87A H 0.368909 0.200982 0.564102 0.104 Uiso 0.508(4) 1 calc R U P B 2
C34 C 0.5859(8) 0.1711(6) 0.0268(2) 0.0967(18) Uani 1 1 d . . . . .
H34A H 0.563599 0.180254 -0.008577 0.145 Uiso 1 1 calc R U . . .
H34B H 0.686529 0.153844 0.032167 0.145 Uiso 1 1 calc R U . . .
H34C H 0.566400 0.247908 0.045222 0.145 Uiso 1 1 calc R U . . .
C44 C 1.0532(7) -0.1577(7) 0.9766(2) 0.102(2) Uani 1 1 d . . . . .
H44A H 0.997023 -0.096945 0.993801 0.153 Uiso 1 1 calc R U . . .
H44B H 1.126958 -0.186271 0.999758 0.153 Uiso 1 1 calc R U . . .
H44C H 0.990923 -0.228326 0.963937 0.153 Uiso 1 1 calc R U . . .
C61 C 0.7858(19) 0.8929(9) 0.5011(4) 0.057(3) Uani 0.521(17) 1 d . . P F 1
H61 H 0.764952 0.981056 0.495298 0.069 Uiso 0.521(17) 1 calc R U P F 1
C99 C 0.9427(6) 0.1807(7) 0.4339(2) 0.0939(19) Uani 1 1 d . . . . .
H99 H 1.042988 0.179110 0.439584 0.113 Uiso 1 1 calc R U . . .
C82 C 0.2798(9) 0.5023(7) 0.4594(3) 0.119(3) Uani 1 1 d D . . . .
H82 H 0.386043 0.502720 0.461073 0.143 Uiso 0.736(11) 1 calc R U P B 1
H82A H 0.299422 0.588980 0.473333 0.143 Uiso 0.264(11) 1 calc R U P B 2
C83 C 0.269(2) 0.4107(12) 0.4176(4) 0.163(5) Uani 0.736(11) 1 d D U P B 1
H83A H 0.171286 0.374194 0.413774 0.245 Uiso 0.736(11) 1 calc R U P B 1
H83B H 0.335115 0.345449 0.423854 0.245 Uiso 0.736(11) 1 calc R U P B 1
H83C H 0.291792 0.451292 0.387342 0.245 Uiso 0.736(11) 1 calc R U P B 1
C14A C 1.1147(14) 0.4714(7) 0.2301(4) 0.086(3) Uani 0.628(16) 1 d . U P C 2
H14A H 1.047042 0.488484 0.202813 0.129 Uiso 0.628(16) 1 calc R U P C 2
H14B H 1.081274 0.397027 0.246182 0.129 Uiso 0.628(16) 1 calc R U P C 2
H14C H 1.208161 0.457964 0.217293 0.129 Uiso 0.628(16) 1 calc R U P C 2
C62A C 0.9505(19) 0.7954(16) 0.4833(6) 0.084(5) Uani 0.479(17) 1 d . . P F 2
H62A H 1.046234 0.800301 0.499584 0.126 Uiso 0.479(17) 1 calc R U P F 2
H62B H 0.957339 0.803840 0.447675 0.126 Uiso 0.479(17) 1 calc R U P F 2
H62C H 0.903439 0.715161 0.489103 0.126 Uiso 0.479(17) 1 calc R U P F 2
C3A C 0.8010(14) 0.4360(10) 0.3332(5) 0.106(3) Uani 0.588(11) 1 d D U P A 2
H3AA H 0.768233 0.397226 0.362720 0.159 Uiso 0.588(11) 1 calc R U P A 2
H3AB H 0.903915 0.454157 0.337224 0.159 Uiso 0.588(11) 1 calc R U P A 2
H3AC H 0.779379 0.379553 0.304183 0.159 Uiso 0.588(11) 1 calc R U P A 2
C86 C 0.3691(13) 0.5632(9) 0.6705(3) 0.151(3) Uani 1 1 d . U . . .
H86A H 0.352848 0.638904 0.690227 0.226 Uiso 1 1 calc R U . . .
H86B H 0.469786 0.561804 0.663352 0.226 Uiso 1 1 calc R U . . .
H86C H 0.343164 0.490737 0.689037 0.226 Uiso 1 1 calc R U . . .
C91A C 0.6862(13) 0.4893(8) 0.5228(3) 0.054(3) Uani 0.453(12) 1 d . . P D 2
C85 C 0.2843(12) 0.5606(11) 0.6254(4) 0.167(3) Uani 1 1 d . U . . .
H85 H 0.330910 0.633241 0.610128 0.200 Uiso 1 1 calc R U . . .
C84 C 0.1394(13) 0.6049(13) 0.6267(5) 0.198(4) Uani 1 1 d . U . . .
H84A H 0.075897 0.554691 0.603071 0.297 Uiso 1 1 calc R U . . .
H84B H 0.139836 0.691771 0.617910 0.297 Uiso 1 1 calc R U . . .
H84C H 0.105958 0.597880 0.660076 0.297 Uiso 1 1 calc R U . . .
C5 C 0.6198(9) 0.5258(10) 0.1662(3) 0.132(3) Uani 1 1 d . . . . .
H5A H 0.534482 0.577028 0.162631 0.158 Uiso 0.495(14) 1 calc R U P A 1
H5B H 0.660022 0.450733 0.180729 0.158 Uiso 0.505(14) 1 calc R U P A 2
C63 C 0.6512(10) 0.8155(12) 0.4973(4) 0.075(4) Uani 0.521(17) 1 d . . P F 1
H63A H 0.670688 0.731117 0.506509 0.112 Uiso 0.521(17) 1 calc R U P F 1
H63B H 0.610246 0.813331 0.463235 0.112 Uiso 0.521(17) 1 calc R U P F 1
H63C H 0.583895 0.850829 0.519633 0.112 Uiso 0.521(17) 1 calc R U P F 1
C92A C 0.6984(14) 0.5957(9) 0.5597(4) 0.076(4) Uani 0.453(12) 1 d . . P D 2
H92A H 0.622965 0.587084 0.582892 0.114 Uiso 0.453(12) 1 calc R U P D 2
H92B H 0.689052 0.673093 0.542684 0.114 Uiso 0.453(12) 1 calc R U P D 2
H92C H 0.791379 0.596986 0.577871 0.114 Uiso 0.453(12) 1 calc R U P D 2
C26 C 0.2258(10) 0.3222(7) 0.0941(3) 0.094(3) Uani 0.694(11) 1 d D U P E 1
H26A H 0.297529 0.364395 0.117302 0.141 Uiso 0.694(11) 1 calc R U P E 1
H26B H 0.149957 0.378560 0.086409 0.141 Uiso 0.694(11) 1 calc R U P E 1
H26C H 0.270091 0.297181 0.063585 0.141 Uiso 0.694(11) 1 calc R U P E 1
C1 C 0.6045(19) 0.5652(19) 0.3630(6) 0.106(5) Uani 0.412(11) 1 d . . P A 1
H1A H 0.594496 0.491301 0.382357 0.159 Uiso 0.412(11) 1 calc R U P A 1
H1B H 0.515334 0.576192 0.343742 0.159 Uiso 0.412(11) 1 calc R U P A 1
H1C H 0.626689 0.638046 0.385439 0.159 Uiso 0.412(11) 1 calc R U P A 1
C4 C 0.5828(17) 0.4138(13) 0.1938(6) 0.105(4) Uani 0.495(14) 1 d . U P A 1
H4A H 0.656434 0.353580 0.190106 0.158 Uiso 0.495(14) 1 calc R U P A 1
H4B H 0.490949 0.376748 0.180453 0.158 Uiso 0.495(14) 1 calc R U P A 1
H4C H 0.576583 0.437565 0.228864 0.158 Uiso 0.495(14) 1 calc R U P A 1
C81 C 0.281(2) 0.6262(11) 0.4556(5) 0.176(5) Uani 0.736(11) 1 d D U P B 1
H81A H 0.320220 0.647857 0.424246 0.264 Uiso 0.736(11) 1 calc R U P B 1
H81B H 0.339916 0.666674 0.483144 0.264 Uiso 0.736(11) 1 calc R U P B 1
H81C H 0.183647 0.653967 0.456581 0.264 Uiso 0.736(11) 1 calc R U P B 1
O1A O 0.8801(11) 0.5049(8) 0.2397(3) 0.068(3) Uani 0.338(5) 1 d . . P A 2
O2B O 0.7257(14) 0.6299(10) 0.2959(4) 0.070(2) Uani 0.336(9) 1 d . U P A 2
P1A P 0.7830(4) 0.6060(4) 0.24508(13) 0.0534(12) Uani 0.338(5) 1 d . . P A 2
P6 P 0.28950(18) 0.38229(19) 0.54970(7) 0.0498(6) Uani 0.508(4) 1 d . . P B 2
O31 O 0.1431(6) 0.3372(7) 0.5448(3) 0.081(2) Uani 0.508(4) 1 d . . P B 2
C4A C 0.4827(19) 0.4898(18) 0.1699(7) 0.129(5) Uani 0.505(14) 1 d . U P A 2
H4AA H 0.463480 0.482394 0.204779 0.193 Uiso 0.505(14) 1 calc R U P A 2
H4AB H 0.462839 0.409488 0.152063 0.193 Uiso 0.505(14) 1 calc R U P A 2
H4AC H 0.421688 0.551368 0.155464 0.193 Uiso 0.505(14) 1 calc R U P A 2
C14 C 1.228(3) 0.4955(14) 0.2217(7) 0.090(5) Uani 0.372(16) 1 d . U P C 1
H14D H 1.144123 0.479222 0.198991 0.135 Uiso 0.372(16) 1 calc R U P C 1
H14E H 1.255511 0.418055 0.236125 0.135 Uiso 0.372(16) 1 calc R U P C 1
H14F H 1.306770 0.529731 0.203678 0.135 Uiso 0.372(16) 1 calc R U P C 1
C13 C 1.194(2) 0.5863(16) 0.2621(6) 0.062(4) Uani 0.372(16) 1 d . . P C 1
O6 O 1.213(2) 0.567(2) 0.3048(8) 0.069(4) Uani 0.372(16) 1 d . . P C 1
C1A C 0.7809(16) 0.6537(13) 0.3632(4) 0.118(4) Uani 0.588(11) 1 d D U P A 2
H1AA H 0.737380 0.730291 0.353779 0.178 Uiso 0.588(11) 1 calc R U P A 2
H1AB H 0.884646 0.664885 0.363280 0.178 Uiso 0.588(11) 1 calc R U P A 2
H1AC H 0.753617 0.633473 0.396356 0.178 Uiso 0.588(11) 1 calc R U P A 2
C3 C 0.862(2) 0.535(2) 0.3620(6) 0.111(5) Uani 0.412(11) 1 d . U P A 1
H3A H 0.860468 0.450272 0.373811 0.167 Uiso 0.412(11) 1 calc R U P A 1
H3B H 0.860545 0.594233 0.390263 0.167 Uiso 0.412(11) 1 calc R U P A 1
H3C H 0.948599 0.549974 0.344437 0.167 Uiso 0.412(11) 1 calc R U P A 1
C24 C 0.0616(10) 0.1329(9) 0.0879(4) 0.095(3) Uani 0.694(11) 1 d D U P E 1
H24A H 0.103948 0.109088 0.056869 0.143 Uiso 0.694(11) 1 calc R U P E 1
H24B H -0.021727 0.181428 0.080768 0.143 Uiso 0.694(11) 1 calc R U P E 1
H24C H 0.032663 0.058294 0.104615 0.143 Uiso 0.694(11) 1 calc R U P E 1
C62 C 0.8919(18) 0.8498(19) 0.4661(5) 0.095(5) Uani 0.521(17) 1 d . . P F 1
H62D H 0.981629 0.898763 0.472566 0.143 Uiso 0.521(17) 1 calc R U P F 1
H62E H 0.855514 0.860208 0.432035 0.143 Uiso 0.521(17) 1 calc R U P F 1
H62F H 0.908251 0.762168 0.470640 0.143 Uiso 0.521(17) 1 calc R U P F 1
C63A C 0.7127(15) 0.8956(11) 0.4829(4) 0.071(4) Uani 0.479(17) 1 d . . P F 2
H63D H 0.666895 0.813792 0.486933 0.106 Uiso 0.479(17) 1 calc R U P F 2
H63E H 0.711702 0.912140 0.447642 0.106 Uiso 0.479(17) 1 calc R U P F 2
H63F H 0.660857 0.958987 0.500325 0.106 Uiso 0.479(17) 1 calc R U P F 2
C61A C 0.8652(15) 0.8982(11) 0.5041(4) 0.052(3) Uani 0.479(17) 1 d . . P F 2
H61A H 0.913544 0.980095 0.498368 0.063 Uiso 0.479(17) 1 calc R U P F 2
C83A C 0.403(6) 0.522(3) 0.4185(12) 0.166(6) Uani 0.264(11) 1 d . U P B 2
H83D H 0.464265 0.451083 0.418612 0.248 Uiso 0.264(11) 1 calc R U P B 2
H83E H 0.460012 0.598114 0.427385 0.248 Uiso 0.264(11) 1 calc R U P B 2
H83F H 0.356302 0.527145 0.385512 0.248 Uiso 0.264(11) 1 calc R U P B 2
C81A C 0.146(6) 0.536(4) 0.4366(14) 0.171(6) Uani 0.264(11) 1 d . U P B 2
H81D H 0.162976 0.598364 0.412382 0.256 Uiso 0.264(11) 1 calc R U P B 2
H81E H 0.086237 0.569182 0.461981 0.256 Uiso 0.264(11) 1 calc R U P B 2
H81F H 0.097043 0.462048 0.419856 0.256 Uiso 0.264(11) 1 calc R U P B 2
C92 C 0.8675(12) 0.5529(9) 0.5546(4) 0.084(3) Uani 0.547(12) 1 d . . P D 1
H92D H 0.952710 0.512153 0.566428 0.125 Uiso 0.547(12) 1 calc R U P D 1
H92E H 0.810143 0.573620 0.582549 0.125 Uiso 0.547(12) 1 calc R U P D 1
H92F H 0.895638 0.628910 0.538566 0.125 Uiso 0.547(12) 1 calc R U P D 1
C91 C 0.7828(10) 0.4685(6) 0.5185(3) 0.052(2) Uani 0.547(12) 1 d . . P D 1
O24 O 0.7733(12) 0.4854(7) 0.4752(3) 0.069(2) Uani 0.547(12) 1 d . . P D 1
C26A C 0.072(2) 0.2874(18) 0.1322(8) 0.096(5) Uani 0.306(11) 1 d D U P E 2
H26D H 0.062585 0.285333 0.167984 0.143 Uiso 0.306(11) 1 calc R U P E 2
H26E H -0.021682 0.269347 0.115013 0.143 Uiso 0.306(11) 1 calc R U P E 2
H26F H 0.108168 0.369837 0.124082 0.143 Uiso 0.306(11) 1 calc R U P E 2
C24A C 0.130(2) 0.137(2) 0.0636(7) 0.083(5) Uani 0.306(11) 1 d D U P E 2
H24D H 0.186778 0.180417 0.039887 0.125 Uiso 0.306(11) 1 calc R U P E 2
H24E H 0.028954 0.140087 0.053615 0.125 Uiso 0.306(11) 1 calc R U P E 2
H24F H 0.156557 0.050586 0.064234 0.125 Uiso 0.306(11) 1 calc R U P E 2
O2A O 0.7994(7) 0.5984(6) 0.2808(3) 0.0785(17) Uani 0.664(9) 1 d . U P A 1
O3A O 0.7288(7) 0.5945(7) 0.1945(2) 0.0944(19) Uani 0.664(9) 1 d . U P A 1
O20A O 0.342(3) 0.4517(11) 0.5052(7) 0.089(5) Uani 0.60(5) 1 d . . P B 2

loop_
_atom_site_aniso_label
_atom_site_aniso_U_11
_atom_site_aniso_U_22
_atom_site_aniso_U_33
_atom_site_aniso_U_23
_atom_site_aniso_U_13
_atom_site_aniso_U_12
P2 0.0417(4) 0.0400(4) 0.0332(4) 0.0005(3) 0.0019(3) 0.0022(3)
P3 0.0483(4) 0.0424(4) 0.0371(4) 0.0002(3) 0.0042(3) 0.0080(3)
P5 0.0545(5) 0.0423(5) 0.0331(4) 0.0006(3) 0.0055(3) -0.0009(4)
P1 0.0411(8) 0.0592(13) 0.0462(8) -0.0039(7) 0.0111(5) -0.0074(8)
P4 0.0501(11) 0.0444(11) 0.0566(14) 0.0137(8) 0.0089(9) 0.0071(8)
O14 0.0463(12) 0.0417(12) 0.0488(13) -0.0044(10) 0.0093(10) 0.0033(10)
O25 0.0649(16) 0.0495(14) 0.0512(15) -0.0037(11) -0.0042(12) 0.0076(12)
O13 0.0696(16) 0.0581(15) 0.0371(12) -0.0031(11) 0.0094(11) 0.0051(13)
O9 0.0596(15) 0.0636(16) 0.0370(12) 0.0087(11) 0.0028(10) 0.0181(12)
O8 0.0538(13) 0.0380(12) 0.0374(11) 0.0023(9) 0.0042(9) 0.0020(10)
O7 0.0471(13) 0.0572(15) 0.0564(15) -0.0076(12) 0.0089(11) -0.0075(11)
O26 0.0549(13) 0.0568(15) 0.0354(12) 0.0069(10) 0.0051(10) -0.0034(11)
O27 0.0681(15) 0.0420(13) 0.0421(12) -0.0003(10) 0.0102(11) -0.0011(11)
O30 0.092(2) 0.0575(16) 0.0421(14) -0.0104(12) 0.0176(14) -0.0091(15)
O23 0.101(2) 0.0619(17) 0.0395(14) 0.0030(12) -0.0144(14) -0.0192(16)
O15 0.0736(17) 0.0581(16) 0.0505(15) 0.0042(12) -0.0037(12) 0.0263(13)
O5 0.0701(17) 0.0632(17) 0.0517(15) -0.0008(13) 0.0132(13) 0.0228(14)
O12 0.0790(19) 0.0754(19) 0.0477(15) 0.0046(13) -0.0115(14) 0.0080(15)
O17 0.0546(15) 0.094(2) 0.0657(18) -0.0255(16) -0.0172(13) -0.0007(15)
O16 0.0457(13) 0.0758(18) 0.0548(15) -0.0013(13) 0.0107(11) 0.0105(12)
N6 0.0338(13) 0.0526(17) 0.0519(16) -0.0044(13) 0.0003(11) 0.0066(12)
N5 0.0396(13) 0.0426(14) 0.0367(13) -0.0100(11) 0.0009(10) 0.0013(11)
N1 0.0411(13) 0.0584(17) 0.0330(13) -0.0003(12) 0.0062(10) 0.0011(12)
O4 0.0651(18) 0.108(3) 0.070(2) -0.0110(18) -0.0195(15) 0.0336(18)
N3 0.0498(14) 0.0406(15) 0.0371(14) 0.0001(11) 0.0037(11) -0.0026(12)
N7 0.0596(18) 0.0517(18) 0.0453(17) -0.0093(13) -0.0104(13) 0.0140(14)
N10 0.0578(17) 0.0559(18) 0.0371(15) -0.0069(12) 0.0039(12) 0.0009(14)
O10 0.0621(17) 0.144(3) 0.0419(16) -0.0078(18) -0.0122(13) 0.0197(19)
O29 0.086(2) 0.095(3) 0.068(2) -0.0068(18) 0.0015(16) 0.035(2)
O18 0.0485(16) 0.085(2) 0.126(3) -0.011(2) 0.0197(17) 0.0228(16)
O28 0.083(2) 0.160(4) 0.0439(18) -0.016(2) 0.0186(15) -0.003(2)
N2 0.080(2) 0.0463(17) 0.0402(16) 0.0114(13) -0.0031(14) 0.0058(15)
O11 0.096(2) 0.090(2) 0.071(2) -0.0094(17) 0.0188(17) -0.053(2)
C15 0.059(2) 0.056(2) 0.0372(17) 0.0127(15) 0.0025(15) -0.0040(16)
C35 0.0457(17) 0.0409(17) 0.0442(18) -0.0045(14) -0.0009(13) 0.0063(14)
C42 0.0478(17) 0.0456(19) 0.0500(19) -0.0022(15) 0.0125(14) 0.0063(14)
O22 0.067(2) 0.120(3) 0.079(2) -0.028(2) 0.0141(17) -0.015(2)
C29 0.0404(15) 0.0389(17) 0.0410(17) 0.0009(13) 0.0010(12) 0.0009(13)
O6A 0.106(8) 0.074(5) 0.067(6) 0.037(4) -0.014(5) 0.001(6)
N9 0.0580(17) 0.066(2) 0.0399(16) -0.0095(14) 0.0117(13) -0.0009(15)
C74 0.0542(19) 0.051(2) 0.0399(17) -0.0014(14) 0.0088(14) -0.0070(15)
C90 0.100(3) 0.0349(18) 0.0380(18) 0.0023(14) -0.0155(18) 0.0008(18)
C16 0.057(2) 0.068(3) 0.053(2) 0.0178(18) 0.0031(17) 0.0066(19)
C52 0.0427(16) 0.052(2) 0.0470(18) -0.0068(15) -0.0054(14) -0.0025(15)
N8 0.158(4) 0.0415(18) 0.0342(16) 0.0080(13) -0.020(2) -0.028(2)
C73 0.059(2) 0.0483(19) 0.0409(18) 0.0008(14) 0.0083(15) -0.0062(16)
C28 0.0451(16) 0.0368(17) 0.0469(18) 0.0025(13) 0.0050(13) 0.0048(13)
C11 0.0507(19) 0.059(2) 0.0448(19) -0.0020(16) -0.0056(15) -0.0003(17)
N4 0.0435(14) 0.0528(17) 0.0382(14) -0.0059(12) 0.0001(11) -0.0012(12)
C10 0.0596(19) 0.0422(18) 0.0369(17) 0.0046(13) 0.0060(14) 0.0020(15)
C49 0.0353(14) 0.0396(16) 0.0343(15) -0.0012(12) 0.0013(11) -0.0021(12)
C9 0.061(2) 0.052(2) 0.0332(16) 0.0072(14) 0.0066(14) -0.0091(16)
C72 0.064(2) 0.0483(19) 0.0348(16) 0.0006(14) 0.0109(14) -0.0033(16)
C36 0.0518(19) 0.047(2) 0.063(2) -0.0079(17) -0.0022(16) 0.0011(16)
C40 0.058(2) 0.058(2) 0.047(2) -0.0072(16) 0.0072(16) 0.0067(17)
C56 0.0501(19) 0.052(2) 0.057(2) 0.0082(16) -0.0068(16) 0.0041(16)
C76 0.067(2) 0.054(2) 0.048(2) -0.0020(16) 0.0125(17) -0.0096(18)
C27 0.0444(16) 0.0434(18) 0.0358(16) 0.0066(13) 0.0015(12) 0.0026(13)
C55 0.0427(16) 0.0409(17) 0.0419(17) 0.0012(13) 0.0057(13) 0.0039(13)
C48 0.0401(14) 0.0398(16) 0.0314(14) -0.0007(12) 0.0020(11) -0.0004(12)
C65 0.060(2) 0.056(2) 0.048(2) 0.0094(16) 0.0064(16) -0.0044(17)
C53 0.0361(17) 0.075(3) 0.081(3) 0.010(2) 0.0036(17) 0.0097(18)
C33 0.078(3) 0.054(2) 0.0413(19) 0.0068(16) 0.0029(18) 0.0058(19)
C50 0.0532(19) 0.0482(19) 0.0405(17) -0.0036(14) 0.0074(14) 0.0071(15)
C47 0.0400(15) 0.0438(17) 0.0381(16) -0.0045(13) 0.0062(12) 0.0053(13)
C75 0.057(2) 0.056(2) 0.0393(18) -0.0020(15) 0.0111(14) -0.0154(17)
C51 0.084(3) 0.115(4) 0.041(2) -0.013(2) 0.004(2) 0.015(3)
C89 0.079(3) 0.0402(18) 0.0382(18) 0.0020(14) -0.0194(17) 0.0077(17)
C39 0.071(3) 0.077(3) 0.054(2) -0.017(2) 0.0089(19) 0.017(2)
C77 0.090(3) 0.051(2) 0.057(2) -0.0068(17) 0.021(2) -0.015(2)
C71 0.058(2) 0.062(2) 0.050(2) -0.0069(17) 0.0038(17) 0.0030(19)
O20B 0.047(10) 0.074(6) 0.073(6) 0.025(4) -0.023(5) 0.008(5)
C69 0.087(3) 0.054(2) 0.0354(18) -0.0065(16) -0.0018(18) -0.006(2)
C94 0.076(3) 0.058(2) 0.046(2) 0.0056(17) 0.0033(18) 0.007(2)
C22 0.068(2) 0.052(2) 0.0329(16) 0.0010(14) -0.0048(15) 0.0141(17)
C37 0.068(3) 0.054(2) 0.078(3) -0.019(2) -0.011(2) 0.004(2)
O1 0.045(2) 0.091(4) 0.094(4) -0.005(3) 0.031(2) -0.002(2)
C97 0.092(4) 0.090(4) 0.048(2) -0.002(2) 0.013(2) -0.006(3)
C12 0.075(3) 0.093(3) 0.0355(19) 0.0147(19) 0.0038(17) 0.005(2)
C20 0.066(2) 0.081(3) 0.0404(19) 0.0027(18) 0.0015(17) -0.011(2)
C7 0.0418(18) 0.116(4) 0.0386(19) -0.018(2) 0.0095(14) -0.003(2)
C41 0.058(2) 0.082(3) 0.057(2) -0.009(2) -0.0006(18) 0.010(2)
C30 0.055(2) 0.054(2) 0.0446(19) -0.0045(15) 0.0065(15) -0.0103(17)
C43 0.066(3) 0.084(3) 0.074(3) 0.011(2) 0.025(2) -0.001(2)
C31 0.0464(19) 0.090(3) 0.055(2) -0.023(2) -0.0094(17) 0.011(2)
C78 0.102(4) 0.063(3) 0.052(2) -0.0156(19) 0.020(2) -0.029(3)
O24A 0.099(7) 0.065(5) 0.043(4) 0.016(3) 0.014(5) -0.018(5)
C8 0.0472(19) 0.094(3) 0.0390(18) -0.0113(19) 0.0111(14) -0.009(2)
C45 0.060(2) 0.064(3) 0.063(2) 0.0051(19) -0.0155(18) 0.0072(19)
C60 0.066(2) 0.041(2) 0.063(2) -0.0070(16) 0.0046(18) 0.0014(17)
O21 0.154(4) 0.096(3) 0.097(3) -0.031(2) 0.030(3) 0.034(3)
C95 0.068(2) 0.0458(19) 0.0401(18) 0.0116(14) -0.0046(15) -0.0042(16)
C57 0.067(3) 0.071(3) 0.069(3) 0.020(2) -0.006(2) 0.015(2)
C19 0.091(3) 0.078(3) 0.042(2) 0.0033(19) -0.011(2) -0.005(2)
C38 0.078(3) 0.067(3) 0.066(3) -0.027(2) -0.007(2) 0.023(2)
C18 0.078(3) 0.076(3) 0.062(3) 0.015(2) -0.022(2) -0.010(2)
C96 0.072(2) 0.068(3) 0.044(2) -0.0030(18) -0.0053(18) -0.003(2)
C93 0.063(2) 0.054(2) 0.051(2) -0.0155(17) 0.0042(17) 0.0086(18)
C21 0.083(3) 0.082(3) 0.052(2) -0.002(2) 0.023(2) -0.003(2)
C23 0.078(3) 0.101(4) 0.074(3) -0.039(3) -0.017(2) 0.005(3)
C66 0.091(3) 0.068(3) 0.077(3) 0.022(2) 0.010(2) 0.005(2)
C88 0.055(2) 0.089(3) 0.052(2) -0.027(2) -0.0190(17) 0.027(2)
C54 0.036(2) 0.119(4) 0.112(4) 0.000(3) -0.010(2) -0.004(2)
C13A 0.069(6) 0.056(5) 0.060(5) 0.021(3) -0.002(5) 0.001(5)
C59 0.094(3) 0.037(2) 0.088(3) -0.002(2) 0.011(3) 0.012(2)
C100 0.071(3) 0.086(3) 0.060(3) 0.029(2) -0.010(2) -0.020(2)
C17 0.056(2) 0.085(3) 0.077(3) 0.022(3) -0.011(2) 0.000(2)
C80 0.059(2) 0.070(3) 0.049(2) -0.0063(18) 0.0064(16) -0.0132(19)
C32 0.055(3) 0.147(6) 0.096(4) -0.041(4) -0.014(3) -0.018(3)
C79 0.071(3) 0.085(3) 0.052(2) -0.005(2) 0.0018(19) -0.031(3)
C68 0.082(3) 0.131(5) 0.085(4) -0.027(4) 0.032(3) 0.022(3)
C64 0.077(3) 0.083(3) 0.084(3) 0.026(3) 0.035(3) 0.009(2)
C67 0.067(3) 0.102(4) 0.055(3) -0.024(2) 0.018(2) -0.006(3)
C98 0.097(4) 0.102(4) 0.080(4) 0.019(3) 0.037(3) 0.004(3)
O3B 0.064(6) 0.116(6) 0.090(6) -0.049(5) 0.001(5) -0.007(6)
O19 0.063(3) 0.045(3) 0.061(3) 0.011(2) 0.014(2) 0.000(2)
C2 0.110(4) 0.111(4) 0.081(3) -0.004(3) 0.008(3) -0.003(3)
C70 0.130(5) 0.091(4) 0.058(3) 0.014(3) 0.002(3) 0.026(3)
C25 0.108(4) 0.160(6) 0.060(3) 0.040(4) 0.012(3) 0.077(5)
C58 0.095(3) 0.055(3) 0.081(3) 0.026(2) 0.010(3) 0.024(2)
C6 0.223(10) 0.093(5) 0.073(4) -0.004(3) 0.032(5) 0.000(5)
C46 0.060(3) 0.089(4) 0.098(4) 0.020(3) 0.005(2) 0.021(2)
C87 0.069(3) 0.128(5) 0.058(3) -0.036(3) -0.026(2) 0.044(3)
C34 0.137(5) 0.080(4) 0.073(3) 0.028(3) 0.008(3) -0.020(3)
C44 0.114(4) 0.129(5) 0.073(3) 0.048(3) 0.023(3) 0.046(4)
C61 0.098(10) 0.038(4) 0.036(5) 0.003(3) 0.003(6) 0.005(6)
C99 0.066(3) 0.138(5) 0.083(4) 0.043(4) 0.019(3) -0.005(3)
C82 0.133(6) 0.113(5) 0.107(5) 0.011(4) -0.056(5) 0.021(4)
C83 0.282(15) 0.114(7) 0.096(7) -0.003(6) 0.033(8) 0.024(8)
C14A 0.129(8) 0.048(4) 0.084(6) 0.014(4) 0.005(5) 0.025(5)
C62A 0.103(10) 0.101(10) 0.047(7) -0.021(6) 0.035(6) -0.016(8)
C3A 0.135(7) 0.086(6) 0.098(6) 0.031(5) 0.009(6) -0.018(6)
C86 0.222(9) 0.140(6) 0.084(5) -0.023(4) 0.015(5) -0.028(6)
C91A 0.068(7) 0.047(5) 0.046(5) 0.011(3) 0.002(4) -0.011(4)
C85 0.156(7) 0.184(7) 0.160(7) -0.075(6) 0.050(6) 0.038(6)
C84 0.163(8) 0.195(9) 0.246(10) -0.035(8) 0.091(7) 0.061(7)
C5 0.107(5) 0.198(9) 0.082(4) -0.062(5) -0.007(4) 0.003(5)
C63 0.065(6) 0.100(9) 0.058(5) -0.007(5) -0.007(4) 0.009(5)
C92A 0.115(9) 0.044(5) 0.065(6) 0.000(4) 0.002(6) -0.021(5)
C26 0.116(6) 0.069(4) 0.095(5) 0.039(4) -0.031(4) -0.005(4)
C1 0.112(12) 0.129(14) 0.079(9) -0.002(9) 0.022(8) 0.016(10)
C4 0.121(9) 0.083(8) 0.113(9) 0.034(6) 0.011(7) -0.018(7)
C81 0.314(16) 0.091(7) 0.131(8) 0.036(6) 0.033(9) 0.037(8)
O1A 0.090(6) 0.047(5) 0.070(6) 0.003(4) 0.020(5) 0.004(4)
O2B 0.090(6) 0.071(5) 0.053(5) 0.026(4) 0.026(4) 0.011(5)
P1A 0.0586(19) 0.048(2) 0.053(2) 0.0081(14) 0.0089(14) -0.0081(17)
P6 0.0409(9) 0.0584(12) 0.0491(11) 0.0010(8) -0.0025(7) 0.0006(8)
O31 0.045(3) 0.087(5) 0.110(5) 0.038(4) -0.011(3) -0.004(3)
C4A 0.115(10) 0.133(10) 0.140(11) 0.019(9) 0.017(8) 0.002(8)
C14 0.135(11) 0.051(7) 0.092(8) 0.017(6) 0.027(9) 0.050(7)
C13 0.078(11) 0.049(7) 0.061(8) 0.021(5) 0.009(8) 0.004(8)
O6 0.096(11) 0.058(6) 0.055(6) 0.016(4) 0.007(8) 0.019(9)
C1A 0.143(9) 0.124(9) 0.086(7) 0.000(6) 0.008(6) -0.013(7)
C3 0.120(10) 0.134(11) 0.082(9) 0.019(8) 0.014(8) 0.003(9)
C24 0.077(5) 0.089(5) 0.119(7) 0.033(5) -0.020(5) -0.010(4)
C62 0.097(10) 0.134(14) 0.051(7) -0.018(7) 0.024(6) -0.048(9)
C63A 0.095(8) 0.067(7) 0.046(6) 0.008(5) -0.022(5) -0.014(6)
C61A 0.073(7) 0.056(5) 0.025(4) -0.002(3) 0.009(5) -0.017(6)
C83A 0.291(17) 0.114(10) 0.099(10) 0.024(9) 0.046(11) 0.031(11)
C81A 0.295(17) 0.109(10) 0.115(10) 0.034(9) 0.028(11) 0.034(11)
C92 0.098(7) 0.065(6) 0.083(6) 0.027(4) -0.015(5) -0.031(5)
C91 0.060(5) 0.038(4) 0.059(5) 0.011(3) 0.004(3) -0.003(3)
O24 0.102(6) 0.054(4) 0.052(4) 0.019(3) 0.015(4) -0.013(4)
C26A 0.103(9) 0.091(8) 0.092(8) 0.010(7) -0.008(7) 0.001(7)
C24A 0.077(8) 0.088(8) 0.083(9) 0.011(7) -0.027(7) 0.015(7)
O2A 0.077(4) 0.088(4) 0.073(4) 0.029(3) 0.015(3) -0.011(3)
O3A 0.058(3) 0.121(4) 0.097(4) -0.065(3) 0.023(3) -0.019(3)
O20A 0.078(13) 0.093(5) 0.101(7) 0.053(4) 0.007(8) 0.026(5)

loop_
_atom_type_symbol
_atom_type_description
_atom_type_scat_dispersion_real
_atom_type_scat_dispersion_imag
_atom_type_scat_source
C C 0.0137 0.0067 'International Tables Vol C Tables 4.2.6.8 and 6.1.1.4'
H H 0.0000 0.0000 'International Tables Vol C Tables 4.2.6.8 and 6.1.1.4'
N N 0.0241 0.0134 'International Tables Vol C Tables 4.2.6.8 and 6.1.1.4'
O O 0.0389 0.0241 'International Tables Vol C Tables 4.2.6.8 and 6.1.1.4'
P P 0.2543 0.3332 'International Tables Vol C Tables 4.2.6.8 and 6.1.1.4'

loop_
_geom_angle_atom_site_label_1
_geom_angle_atom_site_label_2
_geom_angle_atom_site_label_3
_geom_angle
_geom_angle_site_symmetry_1
_geom_angle_site_symmetry_3
_geom_angle_publ_flag
O9 P2 O8 101.98(14) . . ?
O9 P2 C27 103.09(14) . . ?
O8 P2 C27 107.50(14) . . ?
O7 P2 O9 117.03(15) . . ?
O7 P2 O8 115.50(14) . . ?
O7 P2 C27 110.55(16) . . ?
O14 P3 C47 104.15(14) . . ?
O13 P3 O14 117.54(15) . . ?
O13 P3 O15 117.59(15) . . ?
O13 P3 C47 111.66(16) . . ?
O15 P3 O14 98.11(15) . . ?
O15 P3 C47 106.03(16) . . ?
O25 P5 O26 117.18(15) . . ?
O25 P5 O27 115.46(15) . . ?
O25 P5 C72 111.20(17) . . ?
O26 P5 O27 102.16(14) . . ?
O26 P5 C72 102.50(15) . . ?
O27 P5 C72 107.00(16) . . ?
O1 P1 C7 115.8(3) . . ?
O1 P1 O2A 118.1(4) . . ?
O1 P1 O3A 116.4(3) . . ?
O2A P1 C7 102.5(3) . . ?
O3A P1 C7 102.3(3) . . ?
O3A P1 O2A 99.0(5) . . ?
O20B P4 C87 102.1(6) . . ?
O21 P4 O20B 112.2(10) . . ?
O21 P4 C87 93.9(3) . . ?
O19 P4 O20B 116.9(6) . . ?
O19 P4 O21 108.6(3) . . ?
O19 P4 C87 120.9(3) . . ?
C42 O14 P3 122.1(2) . . ?
C25 O9 P2 123.0(3) . . ?
C22 O8 P2 121.8(2) . . ?
C65 O26 P5 120.7(2) . . ?
P5 O27 C61 119.4(4) . . ?
C61A O27 P5 125.3(5) . . ?
C45 O15 P3 125.7(3) . . ?
C52 N6 C53 123.2(3) . . ?
C52 N6 C47 119.0(3) . . ?
C53 N6 C47 117.8(3) . . ?
C52 N5 C49 119.5(3) . . ?
C52 N5 C50 122.0(3) . . ?
C50 N5 C49 116.7(3) . . ?
C11 N1 C7 116.3(3) . . ?
C10 N1 C11 124.4(3) . . ?
C10 N1 C7 119.2(3) . . ?
C33 N3 C29 117.4(3) . . ?
C30 N3 C29 120.5(3) . . ?
C30 N3 C33 121.3(3) . . ?
C90 N7 C93 124.2(3) . . ?
C90 N7 C87 118.7(4) . . ?
C93 N7 C87 117.1(4) . . ?
C71 N10 C74 120.6(3) . . ?
C71 N10 C69 121.3(3) . . ?
C69 N10 C74 116.5(3) . . ?
C10 N2 C9 119.2(3) . . ?
C10 N2 C13 117.9(7) . . ?
C9 N2 C13 122.7(7) . . ?
C13A N2 C10 121.6(5) . . ?
C13A N2 C9 114.9(5) . . ?
C16 C15 C9 121.4(3) . . ?
C16 C15 C20 118.5(4) . . ?
C20 C15 C9 120.0(4) . . ?
C36 C35 C29 120.3(3) . . ?
C40 C35 C29 121.0(3) . . ?
C40 C35 C36 118.6(3) . . ?
O14 C42 H42 109.6 . . ?
O14 C42 C41 105.7(3) . . ?
O14 C42 C43 107.6(3) . . ?
C41 C42 H42 109.6 . . ?
C41 C42 C43 114.4(4) . . ?
C43 C42 H42 109.6 . . ?
N3 C29 C35 116.9(3) . . ?
C28 C29 N3 117.9(3) . . ?
C28 C29 C35 124.7(3) . . ?
C71 N9 C72 119.7(3) . . ?
C71 N9 C67 123.4(4) . . ?
C67 N9 C72 116.6(4) . . ?
N10 C74 C75 117.9(3) . . ?
C73 C74 N10 117.9(3) . . ?
C73 C74 C75 123.8(4) . . ?
O23 C90 N7 124.3(4) . . ?
O23 C90 N8 122.0(4) . . ?
N7 C90 N8 113.7(3) . . ?
C15 C16 H16 120.1 . . ?
C15 C16 C17 119.8(4) . . ?
C17 C16 H16 120.1 . . ?
O17 C52 N6 124.2(3) . . ?
O17 C52 N5 122.8(4) . . ?
N6 C52 N5 113.0(3) . . ?
C90 N8 C89 119.7(3) . . ?
C90 N8 C91A 114.2(5) . . ?
C90 N8 C91 123.7(4) . . ?
C89 N8 C91 116.4(4) . . ?
C91A N8 C89 114.7(4) . . ?
C74 C73 H73 120.8 . . ?
C74 C73 C72 118.4(4) . . ?
C72 C73 H73 120.8 . . ?
C29 C28 H28 120.2 . . ?
C29 C28 C27 119.6(3) . . ?
C27 C28 H28 120.2 . . ?
N1 C11 C12 119.6(4) . . ?
O4 C11 N1 119.4(4) . . ?
O4 C11 C12 121.0(4) . . ?
C30 N4 C27 119.6(3) . . ?
C30 N4 C31 123.1(3) . . ?
C31 N4 C27 116.9(3) . . ?
O5 C10 N1 124.6(3) . . ?
O5 C10 N2 121.8(4) . . ?
N1 C10 N2 113.6(3) . . ?
N5 C49 C55 116.7(3) . . ?
C48 C49 N5 117.1(3) . . ?
C48 C49 C55 125.8(3) . . ?
N2 C9 C15 118.5(3) . . ?
C8 C9 N2 116.0(3) . . ?
C8 C9 C15 125.2(4) . . ?
P5 C72 H72 106.7 . . ?
N9 C72 P5 113.7(3) . . ?
N9 C72 C73 109.1(3) . . ?
N9 C72 H72 106.7 . . ?
C73 C72 P5 113.3(3) . . ?
C73 C72 H72 106.7 . . ?
C35 C36 H36 119.8 . . ?
C37 C36 C35 120.3(4) . . ?
C37 C36 H36 119.8 . . ?
C35 C40 H40 119.9 . . ?
C39 C40 C35 120.3(4) . . ?
C39 C40 H40 119.9 . . ?
C55 C56 H56 119.8 . . ?
C55 C56 C57 120.3(4) . . ?
C57 C56 H56 119.8 . . ?
C75 C76 H76 119.6 . . ?
C77 C76 H76 119.6 . . ?
C77 C76 C75 120.8(4) . . ?
P2 C27 H27 106.9 . . ?
C28 C27 P2 112.1(2) . . ?
C28 C27 H27 106.9 . . ?
N4 C27 P2 113.9(2) . . ?
N4 C27 C28 109.6(3) . . ?
N4 C27 H27 106.9 . . ?
C56 C55 C49 120.1(3) . . ?
C60 C55 C49 120.8(3) . . ?
C60 C55 C56 118.9(3) . . ?
C49 C48 H48 120.6 . . ?
C49 C48 C47 118.7(3) . . ?
C47 C48 H48 120.6 . . ?
O26 C65 H65 109.5 . . ?
O26 C65 C66 106.2(3) . . ?
O26 C65 C64 108.9(3) . . ?
C66 C65 H65 109.5 . . ?
C64 C65 H65 109.5 . . ?
C64 C65 C66 113.1(4) . . ?
N6 C53 C54 119.4(4) . . ?
O18 C53 N6 117.7(4) . . ?
O18 C53 C54 122.9(4) . . ?
O12 C33 N3 118.7(4) . . ?
O12 C33 C34 122.6(4) . . ?
N3 C33 C34 118.5(4) . . ?
O16 C50 N5 117.7(3) . . ?
O16 C50 C51 122.9(4) . . ?
N5 C50 C51 119.3(3) . . ?
P3 C47 H47 108.3 . . ?
N6 C47 P3 110.2(2) . . ?
N6 C47 C48 108.2(3) . . ?
N6 C47 H47 108.3 . . ?
C48 C47 P3 113.5(2) . . ?
C48 C47 H47 108.3 . . ?
C76 C75 C74 120.4(3) . . ?
C80 C75 C74 120.9(4) . . ?
C80 C75 C76 118.6(4) . . ?
C50 C51 H51A 109.5 . . ?
C50 C51 H51B 109.5 . . ?
C50 C51 H51C 109.5 . . ?
H51A C51 H51B 109.5 . . ?
H51A C51 H51C 109.5 . . ?
H51B C51 H51C 109.5 . . ?
N8 C89 C95 117.1(4) . . ?
C88 C89 N8 116.0(4) . . ?
C88 C89 C95 126.5(3) . . ?
C40 C39 H39 119.8 . . ?
C38 C39 C40 120.4(4) . . ?
C38 C39 H39 119.8 . . ?
C76 C77 H77 119.8 . . ?
C78 C77 C76 120.3(5) . . ?
C78 C77 H77 119.8 . . ?
O29 C71 N10 122.8(4) . . ?
O29 C71 N9 123.8(4) . . ?
N9 C71 N10 113.3(4) . . ?
C82 O20B P4 128.2(16) . . ?
O30 C69 N10 117.9(4) . . ?
O30 C69 C70 122.2(4) . . ?
N10 C69 C70 119.9(4) . . ?
H94A C94 H94B 109.5 . . ?
H94A C94 H94C 109.5 . . ?
H94B C94 H94C 109.5 . . ?
C93 C94 H94A 109.5 . . ?
C93 C94 H94B 109.5 . . ?
C93 C94 H94C 109.5 . . ?
O8 C22 H22 109.1 . . ?
O8 C22 C21 110.7(3) . . ?
O8 C22 C23 106.1(4) . . ?
C21 C22 H22 109.1 . . ?
C21 C22 C23 112.8(4) . . ?
C23 C22 H22 109.1 . . ?
C36 C37 H37 119.7 . . ?
C36 C37 C38 120.6(4) . . ?
C38 C37 H37 119.7 . . ?
C96 C97 H97 119.9 . . ?
C98 C97 H97 119.9 . . ?
C98 C97 C96 120.2(5) . . ?
C11 C12 H12A 109.5 . . ?
C11 C12 H12B 109.5 . . ?
C11 C12 H12C 109.5 . . ?
H12A C12 H12B 109.5 . . ?
H12A C12 H12C 109.5 . . ?
H12B C12 H12C 109.5 . . ?
C15 C20 H20 119.6 . . ?
C19 C20 C15 120.9(4) . . ?
C19 C20 H20 119.6 . . ?
P1 C7 H7A 104.3 . . ?
N1 C7 P1 116.4(3) . . ?
N1 C7 H7A 104.3 . . ?
N1 C7 H7B 113.4 . . ?
N1 C7 C8 109.5(3) . . ?
N1 C7 P1A 99.6(3) . . ?
C8 C7 P1 116.4(3) . . ?
C8 C7 H7A 104.3 . . ?
C8 C7 H7B 113.4 . . ?
C8 C7 P1A 106.7(3) . . ?
P1A C7 H7B 113.4 . . ?
C42 C41 H41A 109.5 . . ?
C42 C41 H41B 109.5 . . ?
C42 C41 H41C 109.5 . . ?
H41A C41 H41B 109.5 . . ?
H41A C41 H41C 109.5 . . ?
H41B C41 H41C 109.5 . . ?
O11 C30 N3 122.7(3) . . ?
O11 C30 N4 122.9(3) . . ?
N4 C30 N3 114.4(3) . . ?
C42 C43 H43A 109.5 . . ?
C42 C43 H43B 109.5 . . ?
C42 C43 H43C 109.5 . . ?
H43A C43 H43B 109.5 . . ?
H43A C43 H43C 109.5 . . ?
H43B C43 H43C 109.5 . . ?
O10 C31 N4 118.5(4) . . ?
O10 C31 C32 121.2(4) . . ?
N4 C31 C32 120.3(4) . . ?
C77 C78 H78 120.0 . . ?
C77 C78 C79 120.0(4) . . ?
C79 C78 H78 120.0 . . ?
C9 C8 C7 118.2(4) . . ?
C9 C8 H8 120.9 . . ?
C7 C8 H8 120.9 . . ?
O15 C45 H45 108.5 . . ?
O15 C45 C46 106.6(4) . . ?
O15 C45 C44 111.8(4) . . ?
C46 C45 H45 108.5 . . ?
C44 C45 H45 108.5 . . ?
C44 C45 C46 112.8(4) . . ?
C55 C60 H60 119.5 . . ?
C59 C60 C55 121.1(4) . . ?
C59 C60 H60 119.5 . . ?
C85 O21 P4 139.9(7) . . ?
C85 O21 P6 164.2(7) . . ?
C96 C95 C89 119.7(4) . . ?
C100 C95 C89 121.6(4) . . ?
C100 C95 C96 118.6(4) . . ?
C56 C57 H57 119.9 . . ?
C58 C57 C56 120.1(4) . . ?
C58 C57 H57 119.9 . . ?
C20 C19 H19 120.0 . . ?
C18 C19 C20 120.0(5) . . ?
C18 C19 H19 120.0 . . ?
C39 C38 C37 119.8(4) . . ?
C39 C38 H38 120.1 . . ?
C37 C38 H38 120.1 . . ?
C19 C18 H18 119.8 . . ?
C19 C18 C17 120.4(4) . . ?
C17 C18 H18 119.8 . . ?
C97 C96 H96 119.7 . . ?
C95 C96 C97 120.5(4) . . ?
C95 C96 H96 119.7 . . ?
N7 C93 C94 119.6(4) . . ?
O22 C93 N7 118.5(4) . . ?
O22 C93 C94 121.9(4) . . ?
C22 C21 H21A 109.5 . . ?
C22 C21 H21B 109.5 . . ?
C22 C21 H21C 109.5 . . ?
H21A C21 H21B 109.5 . . ?
H21A C21 H21C 109.5 . . ?
H21B C21 H21C 109.5 . . ?
C22 C23 H23A 109.5 . . ?
C22 C23 H23B 109.5 . . ?
C22 C23 H23C 109.5 . . ?
H23A C23 H23B 109.5 . . ?
H23A C23 H23C 109.5 . . ?
H23B C23 H23C 109.5 . . ?
C65 C66 H66A 109.5 . . ?
C65 C66 H66B 109.5 . . ?
C65 C66 H66C 109.5 . . ?
H66A C66 H66B 109.5 . . ?
H66A C66 H66C 109.5 . . ?
H66B C66 H66C 109.5 . . ?
C89 C88 H88 120.4 . . ?
C89 C88 C87 119.3(4) . . ?
C87 C88 H88 120.4 . . ?
C53 C54 H54A 109.5 . . ?
C53 C54 H54B 109.5 . . ?
C53 C54 H54C 109.5 . . ?
H54A C54 H54B 109.5 . . ?
H54A C54 H54C 109.5 . . ?
H54B C54 H54C 109.5 . . ?
N2 C13A C14A 116.8(8) . . ?
O6A C13A N2 119.4(11) . . ?
O6A C13A C14A 123.8(11) . . ?
C60 C59 H59 120.2 . . ?
C60 C59 C58 119.6(4) . . ?
C58 C59 H59 120.2 . . ?
C95 C100 H100 119.7 . . ?
C95 C100 C99 120.6(5) . . ?
C99 C100 H100 119.7 . . ?
C16 C17 H17 119.8 . . ?
C18 C17 C16 120.3(5) . . ?
C18 C17 H17 119.8 . . ?
C75 C80 H80 119.9 . . ?
C75 C80 C79 120.1(5) . . ?
C79 C80 H80 119.9 . . ?
C31 C32 H32A 109.5 . . ?
C31 C32 H32B 109.5 . . ?
C31 C32 H32C 109.5 . . ?
H32A C32 H32B 109.5 . . ?
H32A C32 H32C 109.5 . . ?
H32B C32 H32C 109.5 . . ?
C78 C79 C80 120.1(4) . . ?
C78 C79 H79 119.9 . . ?
C80 C79 H79 119.9 . . ?
H68A C68 H68B 109.5 . . ?
H68A C68 H68C 109.5 . . ?
H68B C68 H68C 109.5 . . ?
C67 C68 H68A 109.5 . . ?
C67 C68 H68B 109.5 . . ?
C67 C68 H68C 109.5 . . ?
C65 C64 H64A 109.5 . . ?
C65 C64 H64B 109.5 . . ?
C65 C64 H64C 109.5 . . ?
H64A C64 H64B 109.5 . . ?
H64A C64 H64C 109.5 . . ?
H64B C64 H64C 109.5 . . ?
O28 C67 N9 118.0(5) . . ?
O28 C67 C68 122.1(4) . . ?
N9 C67 C68 119.9(5) . . ?
C97 C98 H98 119.7 . . ?
C97 C98 C99 120.7(5) . . ?
C99 C98 H98 119.7 . . ?
C5 O3B P1A 131.6(12) . . ?
C3A C2 H2B 105.4 . . ?
C3A C2 C1A 114.1(9) . . ?
C1 C2 H2A 99.7 . . ?
O2B C2 H2B 105.4 . . ?
O2B C2 C3A 137.2(9) . . ?
O2B C2 C1A 85.2(9) . . ?
C1A C2 H2B 105.4 . . ?
C3 C2 H2A 99.7 . . ?
C3 C2 C1 103.4(10) . . ?
O2A C2 H2A 99.7 . . ?
O2A C2 C1 145.3(9) . . ?
O2A C2 C3 101.4(8) . . ?
C69 C70 H70A 109.5 . . ?
C69 C70 H70B 109.5 . . ?
C69 C70 H70C 109.5 . . ?
H70A C70 H70B 109.5 . . ?
H70A C70 H70C 109.5 . . ?
H70B C70 H70C 109.5 . . ?
O9 C25 H25 107.0 . . ?
O9 C25 H25A 91.1 . . ?
O9 C25 C26 104.9(5) . . ?
O9 C25 C24A 101.2(8) . . ?
C26 C25 H25 107.0 . . ?
C24 C25 O9 115.4(7) . . ?
C24 C25 H25 107.0 . . ?
C24 C25 C26 114.9(6) . . ?
C26A C25 O9 141.4(10) . . ?
C26A C25 H25A 91.1 . . ?
C26A C25 C24A 117.3(12) . . ?
C24A C25 H25A 91.1 . . ?
C57 C58 C59 120.0(4) . . ?
C57 C58 H58 120.0 . . ?
C59 C58 H58 120.0 . . ?
H6A C6 H6B 109.5 . . ?
H6A C6 H6C 109.5 . . ?
H6B C6 H6C 109.5 . . ?
C5 C6 H6A 109.5 . . ?
C5 C6 H6B 109.5 . . ?
C5 C6 H6C 109.5 . . ?
C45 C46 H46A 109.5 . . ?
C45 C46 H46B 109.5 . . ?
C45 C46 H46C 109.5 . . ?
H46A C46 H46B 109.5 . . ?
H46A C46 H46C 109.5 . . ?
H46B C46 H46C 109.5 . . ?
P4 C87 H87 113.8 . . ?
N7 C87 P4 100.2(3) . . ?
N7 C87 C88 108.3(4) . . ?
N7 C87 H87 113.8 . . ?
N7 C87 H87A 101.7 . . ?
N7 C87 P6 120.0(3) . . ?
C88 C87 P4 105.9(4) . . ?
C88 C87 H87 113.8 . . ?
C88 C87 H87A 101.7 . . ?
C88 C87 P6 119.6(4) . . ?
P6 C87 H87A 101.7 . . ?
C33 C34 H34A 109.5 . . ?
C33 C34 H34B 109.5 . . ?
C33 C34 H34C 109.5 . . ?
H34A C34 H34B 109.5 . . ?
H34A C34 H34C 109.5 . . ?
H34B C34 H34C 109.5 . . ?
C45 C44 H44A 109.5 . . ?
C45 C44 H44B 109.5 . . ?
C45 C44 H44C 109.5 . . ?
H44A C44 H44B 109.5 . . ?
H44A C44 H44C 109.5 . . ?
H44B C44 H44C 109.5 . . ?
O27 C61 H61 109.7 . . ?
C63 C61 O27 108.9(7) . . ?
C63 C61 H61 109.7 . . ?
C63 C61 C62 113.1(9) . . ?
C62 C61 O27 105.8(11) . . ?
C62 C61 H61 109.7 . . ?
C100 C99 H99 120.3 . . ?
C98 C99 C100 119.3(5) . . ?
C98 C99 H99 120.3 . . ?
O20B C82 H82 91.9 . . ?
O20B C82 C83 108.3(10) . . ?
O20B C82 C81 126.2(11) . . ?
C83 C82 H82 91.9 . . ?
C81 C82 H82 91.9 . . ?
C81 C82 C83 125.2(10) . . ?
C83A C82 H82A 91.0 . . ?
C81A C82 H82A 91.0 . . ?
C81A C82 C83A 108(2) . . ?
C81A C82 O20A 142(2) . . ?
O20A C82 H82A 91.0 . . ?
O20A C82 C83A 110.7(19) . . ?
C82 C83 H83A 109.5 . . ?
C82 C83 H83B 109.5 . . ?
C82 C83 H83C 109.5 . . ?
H83A C83 H83B 109.5 . . ?
H83A C83 H83C 109.5 . . ?
H83B C83 H83C 109.5 . . ?
C13A C14A H14A 109.5 . . ?
C13A C14A H14B 109.5 . . ?
C13A C14A H14C 109.5 . . ?
H14A C14A H14B 109.5 . . ?
H14A C14A H14C 109.5 . . ?
H14B C14A H14C 109.5 . . ?
H62A C62A H62B 109.5 . . ?
H62A C62A H62C 109.5 . . ?
H62B C62A H62C 109.5 . . ?
C61A C62A H62A 109.5 . . ?
C61A C62A H62B 109.5 . . ?
C61A C62A H62C 109.5 . . ?
C2 C3A H3AA 109.5 . . ?
C2 C3A H3AB 109.5 . . ?
C2 C3A H3AC 109.5 . . ?
H3AA C3A H3AB 109.5 . . ?
H3AA C3A H3AC 109.5 . . ?
H3AB C3A H3AC 109.5 . . ?
H86A C86 H86B 109.5 . . ?
H86A C86 H86C 109.5 . . ?
H86B C86 H86C 109.5 . . ?
C85 C86 H86A 109.5 . . ?
C85 C86 H86B 109.5 . . ?
C85 C86 H86C 109.5 . . ?
N8 C91A C92A 120.9(7) . . ?
O24A C91A N8 115.2(9) . . ?
O24A C91A C92A 123.4(9) . . ?
O21 C85 C86 117.9(10) . . ?
O21 C85 H85 98.8 . . ?
O21 C85 C84 117.1(10) . . ?
C86 C85 H85 98.8 . . ?
C86 C85 C84 118.1(10) . . ?
C84 C85 H85 98.8 . . ?
C85 C84 H84A 109.5 . . ?
C85 C84 H84B 109.5 . . ?
C85 C84 H84C 109.5 . . ?
H84A C84 H84B 109.5 . . ?
H84A C84 H84C 109.5 . . ?
H84B C84 H84C 109.5 . . ?
O3B C5 C6 133.0(11) . . ?
O3B C5 H5B 95.9 . . ?
O3B C5 C4A 105.9(12) . . ?
C6 C5 H5A 109.2 . . ?
C6 C5 H5B 95.9 . . ?
C6 C5 C4 118.4(10) . . ?
C4 C5 H5A 109.2 . . ?
C4A C5 C6 117.9(10) . . ?
C4A C5 H5B 95.9 . . ?
O3A C5 C6 102.9(7) . . ?
O3A C5 H5A 109.2 . . ?
O3A C5 C4 107.4(9) . . ?
C61 C63 H63A 109.5 . . ?
C61 C63 H63B 109.5 . . ?
C61 C63 H63C 109.5 . . ?
H63A C63 H63B 109.5 . . ?
H63A C63 H63C 109.5 . . ?
H63B C63 H63C 109.5 . . ?
C91A C92A H92A 109.5 . . ?
C91A C92A H92B 109.5 . . ?
C91A C92A H92C 109.5 . . ?
H92A C92A H92B 109.5 . . ?
H92A C92A H92C 109.5 . . ?
H92B C92A H92C 109.5 . . ?
C25 C26 H26A 109.5 . . ?
C25 C26 H26B 109.5 . . ?
C25 C26 H26C 109.5 . . ?
H26A C26 H26B 109.5 . . ?
H26A C26 H26C 109.5 . . ?
H26B C26 H26C 109.5 . . ?
C2 C1 H1A 109.5 . . ?
C2 C1 H1B 109.5 . . ?
C2 C1 H1C 109.5 . . ?
H1A C1 H1B 109.5 . . ?
H1A C1 H1C 109.5 . . ?
H1B C1 H1C 109.5 . . ?
C5 C4 H4A 109.5 . . ?
C5 C4 H4B 109.5 . . ?
C5 C4 H4C 109.5 . . ?
H4A C4 H4B 109.5 . . ?
H4A C4 H4C 109.5 . . ?
H4B C4 H4C 109.5 . . ?
C82 C81 H81A 109.5 . . ?
C82 C81 H81B 109.5 . . ?
C82 C81 H81C 109.5 . . ?
H81A C81 H81B 109.5 . . ?
H81A C81 H81C 109.5 . . ?
H81B C81 H81C 109.5 . . ?
C2 O2B P1A 120.1(10) . . ?
O3B P1A C7 95.5(6) . . ?
O1A P1A C7 120.0(4) . . ?
O1A P1A O3B 115.0(7) . . ?
O1A P1A O2B 117.1(6) . . ?
O2B P1A C7 97.7(4) . . ?
O2B P1A O3B 108.3(8) . . ?
O21 P6 C87 109.3(3) . . ?
O21 P6 O20A 104.3(9) . . ?
O31 P6 O21 108.5(4) . . ?
O31 P6 C87 119.5(4) . . ?
O31 P6 O20A 115.2(13) . . ?
O20A P6 C87 98.7(8) . . ?
C5 C4A H4AA 109.5 . . ?
C5 C4A H4AB 109.5 . . ?
C5 C4A H4AC 109.5 . . ?
H4AA C4A H4AB 109.5 . . ?
H4AA C4A H4AC 109.5 . . ?
H4AB C4A H4AC 109.5 . . ?
H14D C14 H14E 109.5 . . ?
H14D C14 H14F 109.5 . . ?
H14E C14 H14F 109.5 . . ?
C13 C14 H14D 109.5 . . ?
C13 C14 H14E 109.5 . . ?
C13 C14 H14F 109.5 . . ?
C14 C13 N2 118.9(13) . . ?
O6 C13 N2 117.1(17) . . ?
O6 C13 C14 122.9(17) . . ?
C2 C1A H1AA 109.5 . . ?
C2 C1A H1AB 109.5 . . ?
C2 C1A H1AC 109.5 . . ?
H1AA C1A H1AB 109.5 . . ?
H1AA C1A H1AC 109.5 . . ?
H1AB C1A H1AC 109.5 . . ?
C2 C3 H3A 109.5 . . ?
C2 C3 H3B 109.5 . . ?
C2 C3 H3C 109.5 . . ?
H3A C3 H3B 109.5 . . ?
H3A C3 H3C 109.5 . . ?
H3B C3 H3C 109.5 . . ?
C25 C24 H24A 109.5 . . ?
C25 C24 H24B 109.5 . . ?
C25 C24 H24C 109.5 . . ?
H24A C24 H24B 109.5 . . ?
H24A C24 H24C 109.5 . . ?
H24B C24 H24C 109.5 . . ?
C61 C62 H62D 109.5 . . ?
C61 C62 H62E 109.5 . . ?
C61 C62 H62F 109.5 . . ?
H62D C62 H62E 109.5 . . ?
H62D C62 H62F 109.5 . . ?
H62E C62 H62F 109.5 . . ?
H63D C63A H63E 109.5 . . ?
H63D C63A H63F 109.5 . . ?
H63E C63A H63F 109.5 . . ?
C61A C63A H63D 109.5 . . ?
C61A C63A H63E 109.5 . . ?
C61A C63A H63F 109.5 . . ?
O27 C61A C62A 107.8(10) . . ?
O27 C61A C63A 106.7(8) . . ?
O27 C61A H61A 109.5 . . ?
C62A C61A C63A 113.7(11) . . ?
C62A C61A H61A 109.5 . . ?
C63A C61A H61A 109.5 . . ?
C82 C83A H83D 109.5 . . ?
C82 C83A H83E 109.5 . . ?
C82 C83A H83F 109.5 . . ?
H83D C83A H83E 109.5 . . ?
H83D C83A H83F 109.5 . . ?
H83E C83A H83F 109.5 . . ?
C82 C81A H81D 109.5 . . ?
C82 C81A H81E 109.5 . . ?
C82 C81A H81F 109.5 . . ?
H81D C81A H81E 109.5 . . ?
H81D C81A H81F 109.5 . . ?
H81E C81A H81F 109.5 . . ?
H92D C92 H92E 109.5 . . ?
H92D C92 H92F 109.5 . . ?
H92E C92 H92F 109.5 . . ?
C91 C92 H92D 109.5 . . ?
C91 C92 H92E 109.5 . . ?
C91 C92 H92F 109.5 . . ?
C92 C91 N8 118.8(6) . . ?
O24 C91 N8 117.8(7) . . ?
O24 C91 C92 122.7(7) . . ?
C25 C26A H26D 109.5 . . ?
C25 C26A H26E 109.5 . . ?
C25 C26A H26F 109.5 . . ?
H26D C26A H26E 109.5 . . ?
H26D C26A H26F 109.5 . . ?
H26E C26A H26F 109.5 . . ?
C25 C24A H24D 109.5 . . ?
C25 C24A H24E 109.5 . . ?
C25 C24A H24F 109.5 . . ?
H24D C24A H24E 109.5 . . ?
H24D C24A H24F 109.5 . . ?
H24E C24A H24F 109.5 . . ?
C2 O2A P1 124.5(6) . . ?
C5 O3A P1 130.9(6) . . ?
C82 O20A P6 138(2) . . ?

loop_
_geom_bond_atom_site_label_1
_geom_bond_atom_site_label_2
_geom_bond_distance
_geom_bond_site_symmetry_2
_geom_bond_publ_flag
P2 O9 1.566(2) . ?
P2 O8 1.573(2) . ?
P2 O7 1.460(2) . ?
P2 C27 1.823(4) . ?
P3 O14 1.564(3) . ?
P3 O13 1.466(3) . ?
P3 O15 1.561(3) . ?
P3 C47 1.839(3) . ?
P5 O25 1.460(3) . ?
P5 O26 1.567(2) . ?
P5 O27 1.568(3) . ?
P5 C72 1.814(4) . ?
P1 O1 1.438(5) . ?
P1 C7 1.745(5) . ?
P1 O2A 1.585(6) . ?
P1 O3A 1.565(6) . ?
P4 O20B 1.59(2) . ?
P4 O21 1.499(5) . ?
P4 O19 1.449(6) . ?
P4 C87 2.058(7) . ?
O14 C42 1.471(4) . ?
O9 C25 1.442(6) . ?
O8 C22 1.468(4) . ?
O26 C65 1.477(4) . ?
O27 C61 1.586(13) . ?
O27 C61A 1.395(10) . ?
O30 C69 1.204(6) . ?
O23 C90 1.207(5) . ?
O15 C45 1.443(5) . ?
O5 C10 1.206(4) . ?
O12 C33 1.205(5) . ?
O17 C52 1.200(4) . ?
O16 C50 1.206(4) . ?
N6 C52 1.396(5) . ?
N6 C53 1.405(5) . ?
N6 C47 1.473(4) . ?
N5 C52 1.405(4) . ?
N5 C49 1.443(4) . ?
N5 C50 1.415(4) . ?
N1 C11 1.403(5) . ?
N1 C10 1.376(5) . ?
N1 C7 1.473(4) . ?
O4 C11 1.194(5) . ?
N3 C29 1.433(4) . ?
N3 C33 1.416(5) . ?
N3 C30 1.400(4) . ?
N7 C90 1.376(6) . ?
N7 C93 1.408(5) . ?
N7 C87 1.480(5) . ?
N10 C74 1.425(5) . ?
N10 C71 1.407(5) . ?
N10 C69 1.422(5) . ?
O10 C31 1.208(6) . ?
O29 C71 1.196(5) . ?
O18 C53 1.217(6) . ?
O28 C67 1.212(6) . ?
N2 C10 1.414(4) . ?
N2 C9 1.426(5) . ?
N2 C13A 1.387(10) . ?
N2 C13 1.519(19) . ?
O11 C30 1.204(4) . ?
C15 C16 1.376(6) . ?
C15 C9 1.474(5) . ?
C15 C20 1.391(6) . ?
C35 C29 1.477(5) . ?
C35 C36 1.394(5) . ?
C35 C40 1.390(5) . ?
C42 H42 1.0000 . ?
C42 C41 1.497(6) . ?
C42 C43 1.496(5) . ?
O22 C93 1.198(5) . ?
C29 C28 1.319(5) . ?
O6A C13A 1.209(16) . ?
N9 C72 1.474(5) . ?
N9 C71 1.397(5) . ?
N9 C67 1.421(5) . ?
C74 C73 1.333(5) . ?
C74 C75 1.486(5) . ?
C90 N8 1.412(5) . ?
C16 H16 0.9500 . ?
C16 C17 1.404(6) . ?
N8 C89 1.432(5) . ?
N8 C91A 1.418(9) . ?
N8 C91 1.546(8) . ?
C73 H73 0.9500 . ?
C73 C72 1.499(5) . ?
C28 H28 0.9500 . ?
C28 C27 1.492(5) . ?
C11 C12 1.479(6) . ?
N4 C27 1.470(4) . ?
N4 C30 1.395(5) . ?
N4 C31 1.412(5) . ?
C49 C55 1.476(5) . ?
C49 C48 1.319(4) . ?
C9 C8 1.335(6) . ?
C72 H72 1.0000 . ?
C36 H36 0.9500 . ?
C36 C37 1.375(6) . ?
C40 H40 0.9500 . ?
C40 C39 1.387(6) . ?
C56 H56 0.9500 . ?
C56 C55 1.390(5) . ?
C56 C57 1.395(6) . ?
C76 H76 0.9500 . ?
C76 C75 1.395(6) . ?
C76 C77 1.379(6) . ?
C27 H27 1.0000 . ?
C55 C60 1.381(5) . ?
C48 H48 0.9500 . ?
C48 C47 1.491(5) . ?
C65 H65 1.0000 . ?
C65 C66 1.507(6) . ?
C65 C64 1.491(7) . ?
C53 C54 1.486(7) . ?
C33 C34 1.512(7) . ?
C50 C51 1.486(5) . ?
C47 H47 1.0000 . ?
C75 C80 1.388(6) . ?
C51 H51A 0.9800 . ?
C51 H51B 0.9800 . ?
C51 H51C 0.9800 . ?
C89 C95 1.475(6) . ?
C89 C88 1.312(6) . ?
C39 H39 0.9500 . ?
C39 C38 1.369(7) . ?
C77 H77 0.9500 . ?
C77 C78 1.368(7) . ?
O20B C82 1.206(14) . ?
C69 C70 1.491(7) . ?
C94 H94A 0.9800 . ?
C94 H94B 0.9800 . ?
C94 H94C 0.9800 . ?
C94 C93 1.496(6) . ?
C22 H22 1.0000 . ?
C22 C21 1.486(6) . ?
C22 C23 1.503(6) . ?
C37 H37 0.9500 . ?
C37 C38 1.377(7) . ?
C97 H97 0.9500 . ?
C97 C96 1.393(7) . ?
C97 C98 1.364(8) . ?
C12 H12A 0.9800 . ?
C12 H12B 0.9800 . ?
C12 H12C 0.9800 . ?
C20 H20 0.9500 . ?
C20 C19 1.388(6) . ?
C7 H7A 1.0000 . ?
C7 H7B 1.0000 . ?
C7 C8 1.497(5) . ?
C7 P1A 2.178(6) . ?
C41 H41A 0.9800 . ?
C41 H41B 0.9800 . ?
C41 H41C 0.9800 . ?
C43 H43A 0.9800 . ?
C43 H43B 0.9800 . ?
C43 H43C 0.9800 . ?
C31 C32 1.500(7) . ?
C78 H78 0.9500 . ?
C78 C79 1.382(8) . ?
O24A C91A 1.198(12) . ?
C8 H8 0.9500 . ?
C45 H45 1.0000 . ?
C45 C46 1.486(7) . ?
C45 C44 1.468(7) . ?
C60 H60 0.9500 . ?
C60 C59 1.380(6) . ?
O21 C85 1.306(9) . ?
O21 P6 1.475(5) . ?
C95 C96 1.385(5) . ?
C95 C100 1.384(6) . ?
C57 H57 0.9500 . ?
C57 C58 1.368(7) . ?
C19 H19 0.9500 . ?
C19 C18 1.352(7) . ?
C38 H38 0.9500 . ?
C18 H18 0.9500 . ?
C18 C17 1.367(8) . ?
C96 H96 0.9500 . ?
C21 H21A 0.9800 . ?
C21 H21B 0.9800 . ?
C21 H21C 0.9800 . ?
C23 H23A 0.9800 . ?
C23 H23B 0.9800 . ?
C23 H23C 0.9800 . ?
C66 H66A 0.9800 . ?
C66 H66B 0.9800 . ?
C66 H66C 0.9800 . ?
C88 H88 0.9500 . ?
C88 C87 1.502(7) . ?
C54 H54A 0.9800 . ?
C54 H54B 0.9800 . ?
C54 H54C 0.9800 . ?
C13A C14A 1.511(15) . ?
C59 H59 0.9500 . ?
C59 C58 1.397(8) . ?
C100 H100 0.9500 . ?
C100 C99 1.405(8) . ?
C17 H17 0.9500 . ?
C80 H80 0.9500 . ?
C80 C79 1.393(6) . ?
C32 H32A 0.9800 . ?
C32 H32B 0.9800 . ?
C32 H32C 0.9800 . ?
C79 H79 0.9500 . ?
C68 H68A 0.9800 . ?
C68 H68B 0.9800 . ?
C68 H68C 0.9800 . ?
C68 C67 1.482(8) . ?
C64 H64A 0.9800 . ?
C64 H64B 0.9800 . ?
C64 H64C 0.9800 . ?
C98 H98 0.9500 . ?
C98 C99 1.371(9) . ?
O3B C5 1.326(13) . ?
O3B P1A 1.578(13) . ?
C2 H2B 1.0000 . ?
C2 H2A 1.0000 . ?
C2 C3A 1.434(13) . ?
C2 C1 1.595(17) . ?
C2 O2B 1.234(11) . ?
C2 C1A 1.515(12) . ?
C2 C3 1.548(19) . ?
C2 O2A 1.541(9) . ?
C70 H70A 0.9800 . ?
C70 H70B 0.9800 . ?
C70 H70C 0.9800 . ?
C25 H25 1.0000 . ?
C25 H25A 1.0000 . ?
C25 C26 1.581(9) . ?
C25 C24 1.386(10) . ?
C25 C26A 1.322(17) . ?
C25 C24A 1.620(16) . ?
C58 H58 0.9500 . ?
C6 H6A 0.9800 . ?
C6 H6B 0.9800 . ?
C6 H6C 0.9800 . ?
C6 C5 1.457(10) . ?
C46 H46A 0.9800 . ?
C46 H46B 0.9800 . ?
C46 H46C 0.9800 . ?
C87 H87 1.0000 . ?
C87 H87A 1.0000 . ?
C87 P6 1.740(5) . ?
C34 H34A 0.9800 . ?
C34 H34B 0.9800 . ?
C34 H34C 0.9800 . ?
C44 H44A 0.9800 . ?
C44 H44B 0.9800 . ?
C44 H44C 0.9800 . ?
C61 H61 1.0000 . ?
C61 C63 1.484(18) . ?
C61 C62 1.493(18) . ?
C99 H99 0.9500 . ?
C82 H82 1.0000 . ?
C82 H82A 1.0000 . ?
C82 C83 1.466(12) . ?
C82 C81 1.348(12) . ?
C82 C83A 1.66(4) . ?
C82 C81A 1.44(5) . ?
C82 O20A 1.48(2) . ?
C83 H83A 0.9800 . ?
C83 H83B 0.9800 . ?
C83 H83C 0.9800 . ?
C14A H14A 0.9800 . ?
C14A H14B 0.9800 . ?
C14A H14C 0.9800 . ?
C62A H62A 0.9800 . ?
C62A H62B 0.9800 . ?
C62A H62C 0.9800 . ?
C62A C61A 1.51(2) . ?
C3A H3AA 0.9800 . ?
C3A H3AB 0.9800 . ?
C3A H3AC 0.9800 . ?
C86 H86A 0.9800 . ?
C86 H86B 0.9800 . ?
C86 H86C 0.9800 . ?
C86 C85 1.423(14) . ?
C91A C92A 1.486(13) . ?
C85 H85 1.0000 . ?
C85 C84 1.470(14) . ?
C84 H84A 0.9800 . ?
C84 H84B 0.9800 . ?
C84 H84C 0.9800 . ?
C5 H5A 1.0000 . ?
C5 H5B 1.0000 . ?
C5 C4 1.491(15) . ?
C5 C4A 1.343(18) . ?
C5 O3A 1.409(9) . ?
C63 H63A 0.9800 . ?
C63 H63B 0.9800 . ?
C63 H63C 0.9800 . ?
C92A H92A 0.9800 . ?
C92A H92B 0.9800 . ?
C92A H92C 0.9800 . ?
C26 H26A 0.9800 . ?
C26 H26B 0.9800 . ?
C26 H26C 0.9800 . ?
C1 H1A 0.9800 . ?
C1 H1B 0.9800 . ?
C1 H1C 0.9800 . ?
C4 H4A 0.9800 . ?
C4 H4B 0.9800 . ?
C4 H4C 0.9800 . ?
C81 H81A 0.9800 . ?
C81 H81B 0.9800 . ?
C81 H81C 0.9800 . ?
O1A P1A 1.465(11) . ?
O2B P1A 1.525(11) . ?
P6 O31 1.440(6) . ?
P6 O20A 1.545(8) . ?
C4A H4AA 0.9800 . ?
C4A H4AB 0.9800 . ?
C4A H4AC 0.9800 . ?
C14 H14D 0.9800 . ?
C14 H14E 0.9800 . ?
C14 H14F 0.9800 . ?
C14 C13 1.49(3) . ?
C13 O6 1.19(3) . ?
C1A H1AA 0.9800 . ?
C1A H1AB 0.9800 . ?
C1A H1AC 0.9800 . ?
C3 H3A 0.9800 . ?
C3 H3B 0.9800 . ?
C3 H3C 0.9800 . ?
C24 H24A 0.9800 . ?
C24 H24B 0.9800 . ?
C24 H24C 0.9800 . ?
C62 H62D 0.9800 . ?
C62 H62E 0.9800 . ?
C62 H62F 0.9800 . ?
C63A H63D 0.9800 . ?
C63A H63E 0.9800 . ?
C63A H63F 0.9800 . ?
C63A C61A 1.517(17) . ?
C61A H61A 1.0000 . ?
C83A H83D 0.9800 . ?
C83A H83E 0.9800 . ?
C83A H83F 0.9800 . ?
C81A H81D 0.9800 . ?
C81A H81E 0.9800 . ?
C81A H81F 0.9800 . ?
C92 H92D 0.9800 . ?
C92 H92E 0.9800 . ?
C92 H92F 0.9800 . ?
C92 C91 1.480(12) . ?
C91 O24 1.195(10) . ?
C26A H26D 0.9800 . ?
C26A H26E 0.9800 . ?
C26A H26F 0.9800 . ?
C24A H24D 0.9800 . ?
C24A H24E 0.9800 . ?
C24A H24F 0.9800 . ?

loop_
_geom_torsion_atom_site_label_1
_geom_torsion_atom_site_label_2
_geom_torsion_atom_site_label_3
_geom_torsion_atom_site_label_4
_geom_torsion
_geom_torsion_site_symmetry_1
_geom_torsion_site_symmetry_2
_geom_torsion_site_symmetry_3
_geom_torsion_site_symmetry_4
_geom_torsion_publ_flag
P2 O9 C25 C26 141.8(5) . . . . ?
P2 O9 C25 C24 -90.7(7) . . . . ?
P2 O9 C25 C26A 50.1(19) . . . . ?
P2 O9 C25 C24A -125.4(10) . . . . ?
P2 O8 C22 C21 -83.4(4) . . . . ?
P2 O8 C22 C23 153.9(3) . . . . ?
P3 O14 C42 C41 145.9(3) . . . . ?
P3 O14 C42 C43 -91.4(3) . . . . ?
P3 O15 C45 C46 -159.6(3) . . . . ?
P3 O15 C45 C44 76.6(5) . . . . ?
P5 O26 C65 C66 143.4(3) . . . . ?
P5 O26 C65 C64 -94.5(4) . . . . ?
P5 O27 C61 C63 -100.6(7) . . . . ?
P5 O27 C61 C62 137.6(8) . . . . ?
P5 O27 C61A C62A 151.6(7) . . . . ?
P5 O27 C61A C63A -85.9(9) . . . . ?
P1 C7 C8 C9 97.1(4) . . . . ?
P4 O20B C82 C83 127.3(18) . . . . ?
P4 O20B C82 C81 -59(3) . . . . ?
P4 O21 C85 C86 -100.0(14) . . . . ?
P4 O21 C85 C84 109.5(12) . . . . ?
O14 P3 O15 C45 -152.2(3) . . . . ?
O14 P3 C47 N6 167.5(2) . . . . ?
O14 P3 C47 C48 45.9(3) . . . . ?
O25 P5 O26 C65 56.3(3) . . . . ?
O25 P5 O27 C61 23.2(7) . . . . ?
O25 P5 O27 C61A 55.9(8) . . . . ?
O25 P5 C72 N9 178.4(2) . . . . ?
O25 P5 C72 C73 53.1(3) . . . . ?
O13 P3 O14 C42 28.6(3) . . . . ?
O13 P3 O15 C45 -25.2(4) . . . . ?
O13 P3 C47 N6 39.7(3) . . . . ?
O13 P3 C47 C48 -81.9(3) . . . . ?
O9 P2 O8 C22 175.7(3) . . . . ?
O9 P2 C27 C28 -69.1(3) . . . . ?
O9 P2 C27 N4 56.2(3) . . . . ?
O8 P2 O9 C25 -79.6(4) . . . . ?
O8 P2 C27 C28 -176.4(2) . . . . ?
O8 P2 C27 N4 -51.1(3) . . . . ?
O7 P2 O9 C25 47.5(5) . . . . ?
O7 P2 O8 C22 47.7(3) . . . . ?
O7 P2 C27 C28 56.7(3) . . . . ?
O7 P2 C27 N4 -178.0(2) . . . . ?
O26 P5 O27 C61 151.5(7) . . . . ?
O26 P5 O27 C61A -175.7(7) . . . . ?
O26 P5 C72 N9 52.4(3) . . . . ?
O26 P5 C72 C73 -73.0(3) . . . . ?
O27 P5 O26 C65 -71.0(3) . . . . ?
O27 P5 C72 N9 -54.6(3) . . . . ?
O27 P5 C72 C73 180.0(3) . . . . ?
O23 C90 N8 C89 152.0(4) . . . . ?
O23 C90 N8 C91A -66.4(8) . . . . ?
O23 C90 N8 C91 -24.6(8) . . . . ?
O15 P3 O14 C42 155.6(3) . . . . ?
O15 P3 C47 N6 -89.6(2) . . . . ?
O15 P3 C47 C48 148.9(2) . . . . ?
N5 C49 C55 C56 -149.1(3) . . . . ?
N5 C49 C55 C60 35.7(4) . . . . ?
N5 C49 C48 C47 -2.6(4) . . . . ?
N1 C7 C8 C9 -37.5(6) . . . . ?
N3 C29 C28 C27 -1.0(5) . . . . ?
N7 C90 N8 C89 -28.5(6) . . . . ?
N7 C90 N8 C91A 113.0(6) . . . . ?
N7 C90 N8 C91 154.8(5) . . . . ?
N7 C87 P6 O21 -1.8(6) . . . . ?
N7 C87 P6 O31 -127.6(6) . . . . ?
N7 C87 P6 O20A 106.8(12) . . . . ?
N10 C74 C73 C72 -0.7(5) . . . . ?
N10 C74 C75 C76 -152.9(3) . . . . ?
N10 C74 C75 C80 30.4(5) . . . . ?
N2 C9 C8 C7 -0.7(5) . . . . ?
C15 C16 C17 C18 0.2(7) . . . . ?
C15 C9 C8 C7 172.3(3) . . . . ?
C15 C20 C19 C18 -0.1(7) . . . . ?
C35 C29 C28 C27 170.6(3) . . . . ?
C35 C36 C37 C38 0.9(7) . . . . ?
C35 C40 C39 C38 0.1(7) . . . . ?
C29 N3 C33 O12 12.6(5) . . . . ?
C29 N3 C33 C34 -162.7(4) . . . . ?
C29 N3 C30 O11 159.9(4) . . . . ?
C29 N3 C30 N4 -21.6(5) . . . . ?
C29 C35 C36 C37 -177.5(4) . . . . ?
C29 C35 C40 C39 177.0(4) . . . . ?
C29 C28 C27 P2 94.5(3) . . . . ?
C29 C28 C27 N4 -33.2(4) . . . . ?
C74 N10 C71 O29 157.9(4) . . . . ?
C74 N10 C71 N9 -23.7(5) . . . . ?
C74 N10 C69 O30 10.6(5) . . . . ?
C74 N10 C69 C70 -167.8(4) . . . . ?
C74 C73 C72 P5 92.4(4) . . . . ?
C74 C73 C72 N9 -35.4(4) . . . . ?
C74 C75 C80 C79 176.5(3) . . . . ?
C90 N7 C93 O22 179.6(4) . . . . ?
C90 N7 C93 C94 -0.6(6) . . . . ?
C90 N7 C87 P4 -64.3(4) . . . . ?
C90 N7 C87 C88 46.4(6) . . . . ?
C90 N7 C87 P6 -95.9(5) . . . . ?
C90 N8 C89 C95 -136.7(4) . . . . ?
C90 N8 C89 C88 37.5(6) . . . . ?
C90 N8 C91A O24A -173.4(9) . . . . ?
C90 N8 C91A C92A 14.7(13) . . . . ?
C90 N8 C91 C92 6.0(11) . . . . ?
C90 N8 C91 O24 -165.1(8) . . . . ?
C16 C15 C9 N2 29.2(5) . . . . ?
C16 C15 C9 C8 -143.7(4) . . . . ?
C16 C15 C20 C19 1.0(6) . . . . ?
C52 N6 C53 O18 171.3(4) . . . . ?
C52 N6 C53 C54 -10.3(6) . . . . ?
C52 N6 C47 P3 -75.8(3) . . . . ?
C52 N6 C47 C48 48.9(4) . . . . ?
C52 N5 C49 C55 -136.4(3) . . . . ?
C52 N5 C49 C48 36.8(4) . . . . ?
C52 N5 C50 O16 -161.8(3) . . . . ?
C52 N5 C50 C51 17.9(6) . . . . ?
N8 C89 C95 C96 -154.5(3) . . . . ?
N8 C89 C95 C100 28.5(5) . . . . ?
N8 C89 C88 C87 -0.9(6) . . . . ?
C73 C74 C75 C76 34.8(5) . . . . ?
C73 C74 C75 C80 -141.9(4) . . . . ?
C11 N1 C10 O5 -14.4(6) . . . . ?
C11 N1 C10 N2 165.6(3) . . . . ?
C11 N1 C7 P1 93.0(4) . . . . ?
C11 N1 C7 C8 -132.4(4) . . . . ?
C11 N1 C7 P1A 115.9(3) . . . . ?
C10 N1 C11 O4 -176.6(4) . . . . ?
C10 N1 C11 C12 3.4(5) . . . . ?
C10 N1 C7 P1 -91.0(4) . . . . ?
C10 N1 C7 C8 43.6(5) . . . . ?
C10 N1 C7 P1A -68.0(3) . . . . ?
C10 N2 C9 C15 -134.4(3) . . . . ?
C10 N2 C9 C8 39.1(5) . . . . ?
C10 N2 C13A O6A -176.3(8) . . . . ?
C10 N2 C13A C14A 4.2(12) . . . . ?
C10 N2 C13 C14 -3.5(19) . . . . ?
C10 N2 C13 O6 -172.3(15) . . . . ?
C49 N5 C52 O17 155.0(4) . . . . ?
C49 N5 C52 N6 -24.6(4) . . . . ?
C49 N5 C50 O16 3.0(5) . . . . ?
C49 N5 C50 C51 -177.2(4) . . . . ?
C49 C55 C60 C59 175.1(4) . . . . ?
C49 C48 C47 P3 86.2(3) . . . . ?
C49 C48 C47 N6 -36.5(4) . . . . ?
C9 N2 C10 O5 147.0(4) . . . . ?
C9 N2 C10 N1 -33.0(5) . . . . ?
C9 N2 C13A O6A -19.6(12) . . . . ?
C9 N2 C13A C14A 160.9(7) . . . . ?
C9 N2 C13 C14 -178.0(12) . . . . ?
C9 N2 C13 O6 13(2) . . . . ?
C9 C15 C16 C17 175.6(4) . . . . ?
C9 C15 C20 C19 -175.7(4) . . . . ?
C72 P5 O26 C65 178.3(3) . . . . ?
C72 P5 O27 C61 -101.2(7) . . . . ?
C72 P5 O27 C61A -68.4(8) . . . . ?
C72 N9 C71 N10 -17.3(5) . . . . ?
C72 N9 C71 O29 161.2(4) . . . . ?
C72 N9 C67 O28 -2.3(6) . . . . ?
C72 N9 C67 C68 176.8(5) . . . . ?
C36 C35 C29 N3 -150.1(3) . . . . ?
C36 C35 C29 C28 38.2(5) . . . . ?
C36 C35 C40 C39 0.3(6) . . . . ?
C36 C37 C38 C39 -0.4(7) . . . . ?
C40 C35 C29 N3 33.3(5) . . . . ?
C40 C35 C29 C28 -138.4(4) . . . . ?
C40 C35 C36 C37 -0.8(6) . . . . ?
C40 C39 C38 C37 -0.1(7) . . . . ?
C56 C55 C60 C59 -0.1(6) . . . . ?
C56 C57 C58 C59 0.3(8) . . . . ?
C76 C75 C80 C79 -0.3(5) . . . . ?
C76 C77 C78 C79 -0.3(6) . . . . ?
C27 P2 O9 C25 169.0(4) . . . . ?
C27 P2 O8 C22 -76.2(3) . . . . ?
C27 N4 C30 N3 -16.8(5) . . . . ?
C27 N4 C30 O11 161.6(4) . . . . ?
C27 N4 C31 O10 -4.8(6) . . . . ?
C27 N4 C31 C32 173.1(5) . . . . ?
C55 C49 C48 C47 169.9(3) . . . . ?
C55 C56 C57 C58 -0.6(7) . . . . ?
C55 C60 C59 C58 -0.2(7) . . . . ?
C48 C49 C55 C56 38.3(5) . . . . ?
C48 C49 C55 C60 -136.9(4) . . . . ?
C53 N6 C52 O17 -20.3(6) . . . . ?
C53 N6 C52 N5 159.3(3) . . . . ?
C53 N6 C47 P3 105.5(3) . . . . ?
C53 N6 C47 C48 -129.9(3) . . . . ?
C33 N3 C29 C35 49.3(4) . . . . ?
C33 N3 C29 C28 -138.4(3) . . . . ?
C33 N3 C30 O11 -30.7(6) . . . . ?
C33 N3 C30 N4 147.8(4) . . . . ?
C50 N5 C52 O17 -40.6(5) . . . . ?
C50 N5 C52 N6 139.8(3) . . . . ?
C50 N5 C49 C55 58.4(4) . . . . ?
C50 N5 C49 C48 -128.4(3) . . . . ?
C47 P3 O14 C42 -95.5(3) . . . . ?
C47 P3 O15 C45 100.5(3) . . . . ?
C47 N6 C52 O17 161.0(4) . . . . ?
C47 N6 C52 N5 -19.4(5) . . . . ?
C47 N6 C53 O18 -10.1(6) . . . . ?
C47 N6 C53 C54 168.3(4) . . . . ?
C75 C74 C73 C72 171.6(3) . . . . ?
C75 C76 C77 C78 0.8(6) . . . . ?
C75 C80 C79 C78 0.7(6) . . . . ?
C89 N8 C91A O24A -29.8(12) . . . . ?
C89 N8 C91A C92A 158.3(9) . . . . ?
C89 N8 C91 C92 -170.8(7) . . . . ?
C89 N8 C91 O24 18.2(11) . . . . ?
C89 C95 C96 C97 -176.2(4) . . . . ?
C89 C95 C100 C99 176.2(4) . . . . ?
C89 C88 C87 P4 69.1(4) . . . . ?
C89 C88 C87 N7 -37.6(7) . . . . ?
C89 C88 C87 P6 104.8(5) . . . . ?
C77 C76 C75 C74 -177.3(3) . . . . ?
C77 C76 C75 C80 -0.5(5) . . . . ?
C77 C78 C79 C80 -0.4(6) . . . . ?
C71 N10 C74 C73 33.6(5) . . . . ?
C71 N10 C74 C75 -139.2(3) . . . . ?
C71 N10 C69 O30 -155.3(4) . . . . ?
C71 N10 C69 C70 26.3(6) . . . . ?
C71 N9 C72 P5 -82.1(4) . . . . ?
C71 N9 C72 C73 45.5(4) . . . . ?
C71 N9 C67 O28 -175.6(4) . . . . ?
C71 N9 C67 C68 3.5(7) . . . . ?
O20B P4 O21 C85 -106.3(12) . . . . ?
C69 N10 C74 C73 -132.4(4) . . . . ?
C69 N10 C74 C75 54.8(4) . . . . ?
C69 N10 C71 O29 -36.8(6) . . . . ?
C69 N10 C71 N9 141.6(4) . . . . ?
O1 P1 C7 N1 -136.0(4) . . . . ?
O1 P1 C7 C8 92.6(5) . . . . ?
O1 P1 O2A C2 7.2(7) . . . . ?
O1 P1 O3A C5 -17.8(11) . . . . ?
C97 C98 C99 C100 0.1(9) . . . . ?
C20 C15 C16 C17 -1.1(6) . . . . ?
C20 C15 C9 N2 -154.2(4) . . . . ?
C20 C15 C9 C8 32.9(5) . . . . ?
C20 C19 C18 C17 -0.7(7) . . . . ?
C7 P1 O2A C2 135.8(5) . . . . ?
C7 P1 O3A C5 -145.1(9) . . . . ?
C7 N1 C11 O4 -0.7(5) . . . . ?
C7 N1 C11 C12 179.2(4) . . . . ?
C7 N1 C10 O5 169.9(4) . . . . ?
C7 N1 C10 N2 -10.1(5) . . . . ?
C30 N3 C29 C35 -140.9(3) . . . . ?
C30 N3 C29 C28 31.4(5) . . . . ?
C30 N3 C33 O12 -157.1(4) . . . . ?
C30 N3 C33 C34 27.6(6) . . . . ?
C30 N4 C27 P2 -83.7(4) . . . . ?
C30 N4 C27 C28 42.9(4) . . . . ?
C30 N4 C31 O10 -177.6(4) . . . . ?
C30 N4 C31 C32 0.3(7) . . . . ?
C31 N4 C27 P2 103.2(3) . . . . ?
C31 N4 C27 C28 -130.2(3) . . . . ?
C31 N4 C30 N3 155.9(4) . . . . ?
C31 N4 C30 O11 -25.7(6) . . . . ?
C60 C59 C58 C57 0.1(8) . . . . ?
O21 P4 O20B C82 132(2) . . . . ?
O21 P6 O20A C82 -108.3(16) . . . . ?
C95 C89 C88 C87 172.7(4) . . . . ?
C95 C100 C99 C98 0.3(8) . . . . ?
C57 C56 C55 C49 -174.8(4) . . . . ?
C57 C56 C55 C60 0.5(6) . . . . ?
C19 C18 C17 C16 0.7(7) . . . . ?
C96 C97 C98 C99 0.0(9) . . . . ?
C96 C95 C100 C99 -0.8(6) . . . . ?
C93 N7 C90 O23 -18.3(6) . . . . ?
C93 N7 C90 N8 162.3(4) . . . . ?
C93 N7 C87 P4 118.1(4) . . . . ?
C93 N7 C87 C88 -131.2(5) . . . . ?
C93 N7 C87 P6 86.4(6) . . . . ?
C88 C89 C95 C96 32.0(6) . . . . ?
C88 C89 C95 C100 -145.0(4) . . . . ?
C88 C87 P6 O21 -139.9(5) . . . . ?
C88 C87 P6 O31 94.3(6) . . . . ?
C88 C87 P6 O20A -31.3(13) . . . . ?
C13A N2 C10 O5 -57.3(8) . . . . ?
C13A N2 C10 N1 122.8(7) . . . . ?
C13A N2 C9 C15 68.2(7) . . . . ?
C13A N2 C9 C8 -118.2(6) . . . . ?
C100 C95 C96 C97 0.9(6) . . . . ?
C67 N9 C72 P5 104.3(4) . . . . ?
C67 N9 C72 C73 -128.1(4) . . . . ?
C67 N9 C71 N10 155.9(4) . . . . ?
C67 N9 C71 O29 -25.7(7) . . . . ?
C98 C97 C96 C95 -0.5(8) . . . . ?
O19 P4 O20B C82 5(3) . . . . ?
O19 P4 O21 C85 24.5(11) . . . . ?
C2 O2B P1A C7 -148.2(10) . . . . ?
C2 O2B P1A O3B 113.3(12) . . . . ?
C2 O2B P1A O1A -18.7(14) . . . . ?
C6 C5 O3A P1 156.8(8) . . . . ?
C87 P4 O20B C82 -129(2) . . . . ?
C87 P4 O21 C85 148.9(10) . . . . ?
C87 N7 C90 O23 164.2(4) . . . . ?
C87 N7 C90 N8 -15.2(5) . . . . ?
C87 N7 C93 O22 -2.9(6) . . . . ?
C87 N7 C93 C94 176.8(4) . . . . ?
C87 P6 O20A C82 139.0(13) . . . . ?
C3A C2 O2B P1A 15.2(19) . . . . ?
C91A N8 C89 C95 81.9(7) . . . . ?
C91A N8 C89 C88 -103.9(7) . . . . ?
C85 O21 P6 C87 -157(3) . . . . ?
C85 O21 P6 O31 -25(3) . . . . ?
C85 O21 P6 O20A 98(3) . . . . ?
C5 O3B P1A C7 123.7(16) . . . . ?
C5 O3B P1A O1A -3.2(19) . . . . ?
C5 O3B P1A O2B -136.2(15) . . . . ?
C1 C2 O2A P1 -18.4(17) . . . . ?
C4 C5 O3A P1 -77.5(12) . . . . ?
P1A C7 C8 C9 69.3(4) . . . . ?
P1A O3B C5 C6 -72(2) . . . . ?
P1A O3B C5 C4A 130.1(16) . . . . ?
P6 O21 C85 C86 150(2) . . . . ?
P6 O21 C85 C84 0(4) . . . . ?
O31 P6 O20A C82 10.5(16) . . . . ?
C13 N2 C10 O5 -27.7(10) . . . . ?
C13 N2 C10 N1 152.4(9) . . . . ?
C13 N2 C9 C15 39.9(10) . . . . ?
C13 N2 C9 C8 -146.5(10) . . . . ?
C1A C2 O2B P1A 136.0(11) . . . . ?
C3 C2 O2A P1 -153.1(10) . . . . ?
C83A C82 O20A P6 -159.8(18) . . . . ?
C81A C82 O20A P6 16(4) . . . . ?
C91 N8 C89 C95 40.2(6) . . . . ?
C91 N8 C89 C88 -145.6(5) . . . . ?
O2A P1 C7 N1 93.9(4) . . . . ?
O2A P1 C7 C8 -37.5(5) . . . . ?
O2A P1 O3A C5 109.9(10) . . . . ?
O3A P1 C7 N1 -8.3(5) . . . . ?
O3A P1 C7 C8 -139.7(5) . . . . ?
O3A P1 O2A C2 -119.4(6) . . . . ?
